data_7117387
loop_
_publ_author_name
'E. Prigorchenko'
'M. Oeren'
'S. Kaabel'
'M. Fomitsenko'
'I. Reile'
'I. Jarving'
'T. Tamm'
'F. Topic'
'K. Rissanen'
'R. Aav'

_publ_section_title
;
 Template-controlled synthesis of chiral cyclohexylhemicucurbit[8]uril
;
_journal_name_full Chem.Commun.
_journal_page_first 10921
_journal_paper_doi 10.1039/C5cc04101E
_journal_volume 51
_journal_year 2015
_chemical_absolute_configuration ad
_chemical_formula_moiety '2(C64 H96 N16 O8), 6.75(C H4 O), H2 O'
_chemical_formula_sum 'C134.75 H221 N32 O23.75'
_chemical_formula_weight 2669.42
_chemical_name_common (all-R)cyclohexylhemicucurbit[8]uril
_chemical_name_systematic
;
 ?
;
_space_group_crystal_system monoclinic
_space_group_IT_number 4
_space_group_name_Hall 'P 2yb'
_space_group_name_H-M_alt 'P 1 21 1'
_symmetry_space_group_name_Hall 'P 2yb'
_symmetry_space_group_name_H-M 'P 1 21 1'
_atom_sites_solution_hydrogens mixed
_atom_sites_solution_primary dual
_atom_sites_solution_secondary difmap
_audit_creation_date 2014-11-11
_audit_creation_method
;
Olex2 1.2
(compiled 2014.05.21 svn.r2940 for OlexSys, GUI svn.r4846)
;
_audit_update_record
;
2015-03-10 deposited with the CCDC.
2015-06-03 downloaded from the CCDC.
;
_cell_angle_alpha 90
_cell_angle_beta 96.33(3)
_cell_angle_gamma 90
_cell_formula_units_Z 2
_cell_length_a 16.510(4)
_cell_length_b 27.312(3)
_cell_length_c 17.957(3)
_cell_measurement.radiation 'Cu K\a'

_cell_measurement_temperature 200.0(1)
_cell_measurement_theta_max 67.567
_cell_measurement_theta_min 22.516
_cell_volume 8048(3)
_computing_cell_refinement
;
XDS (Kabsch, W. 2010)
;
_computing_data_collection
;
HKL-2000
Rigaku Collection Strategy
;
_computing_data_reduction
;
XDS (Kabsch, W. 2010)
;
_computing_molecular_graphics 'Olex2 (Dolomanov et al., 2009)'
_computing_publication_material 'Olex2 (Dolomanov et al., 2009)'
_computing_structure_refinement 'ShelXL (Sheldrick, 2008)'
_computing_structure_solution 'SHELXD (Sheldrick, 2008)'
_diffrn_ambient_temperature 200.0
_diffrn_detector_area_resol_mean 22.17
_diffrn_detector_type 'CCD MSC saturn944'
_diffrn_measured_fraction_theta_full 0.980
_diffrn_measured_fraction_theta_max 0.980
_diffrn_measurement_device_type 'Rigaku Saturn944+ (2x2 bin mode)'
_diffrn_measurement_method '\w scans'
_diffrn_measurement_specimen_support 'MiTeGen MicroGrippersTM'
_diffrn_radiation_collimation 0.2
_diffrn_radiation_monochromator Confocal
_diffrn_radiation_probe x-ray
_diffrn_radiation_type CuK\a
_diffrn_radiation_wavelength 1.54178
_diffrn_reflns_av_R_equivalents 0.0325
_diffrn_reflns_av_unetI/netI 0.0338
_diffrn_reflns_laue_measured_fraction_full 0.980
_diffrn_reflns_laue_measured_fraction_max 0.980
_diffrn_reflns_limit_h_max 19
_diffrn_reflns_limit_h_min -18
_diffrn_reflns_limit_k_max 32
_diffrn_reflns_limit_k_min -31
_diffrn_reflns_limit_l_max 19
_diffrn_reflns_limit_l_min -20
_diffrn_reflns_number 84720
_diffrn_reflns_point_group_measured_fraction_full 0.956
_diffrn_reflns_point_group_measured_fraction_max 0.956
_diffrn_reflns_theta_full 67.550
_diffrn_reflns_theta_max 67.553
_diffrn_reflns_theta_min 2.476
_diffrn_source 'sealed X-ray tube'
_diffrn_source_current 0.6
_diffrn_source_power 0.03
_diffrn_source_target Cu
_diffrn_source_type 'Rigaku MicroMax-003'
_diffrn_source_voltage 50.0
_exptl_absorpt_coefficient_mu 0.622
_exptl_absorpt_correction_T_max 1.000
_exptl_absorpt_correction_T_min 0.787
_exptl_absorpt_correction_type empirical
_exptl_absorpt_process_details 'XDS (Kabsch, 2010)'
_exptl_crystal_colour colourless
_exptl_crystal_density_diffrn 1.102
_exptl_crystal_description block
_exptl_crystal_F_000 2887
_exptl_crystal_size_max 0.35
_exptl_crystal_size_mid 0.15
_exptl_crystal_size_min 0.10
_platon_squeeze_details
;
TITL cycHC_SMosher_x3 in P21 #4
CELL   16.5100   27.3120   17.9570     90.00     96.33     90.00
SPGR P21
C101 0.267 0.308 0.655 !       3.40 eA-3
C102 0.913 0.690 0.950 !       2.16 eA-3
C103 0.253 0.342 0.642 !       2.15 eA-3
C104 0.728 0.729 0.433 !       1.92 eA-3
C105 0.806 0.725 0.503 !       1.79 eA-3
C106 0.439 0.986 0.465 !       1.47 eA-3
C107 0.381 0.985 0.469 !       1.40 eA-3
C108 0.878 0.655 0.048 !       1.20 eA-3
C109 0.870 0.713 0.511 !       0.92 eA-3
Q110 0.470 0.096 0.940 !       0.74 eA-3
Q111 0.030 0.037 0.560 !       0.67 eA-3
C112 0.392 0.375 0.579 !       0.60 eA-3
Q113 0.029 0.015 0.579 !       0.60 eA-3
C114 0.177 0.161 0.474 !       0.59 eA-3
Q115 0.519 0.967 0.967 !       0.53 eA-3
C116 0.119 0.382 0.688 !       0.52 eA-3
Q117 0.572 0.465 0.029 !       0.52 eA-3
C118 0.120 0.151 0.439 !       0.51 eA-3
;
_refine_diff_density_max 0.620
_refine_diff_density_min -0.259
_refine_diff_density_rms 0.059
_refine_ls_abs_structure_details
;
 Flack x determined using 10228 quotients [(I+)-(I-)]/[(I+)+(I-)]
 (Parsons and Flack (2004), Acta Cryst. A60, s61).
;
_refine_ls_abs_structure_Flack 0.05(6)
_refine_ls_extinction_coef .
_refine_ls_extinction_method none
_refine_ls_goodness_of_fit_ref 1.024
_refine_ls_hydrogen_treatment constr
_refine_ls_matrix_type full
_refine_ls_number_parameters 1775
_refine_ls_number_reflns 27756
_refine_ls_number_restraints 55
_refine_ls_restrained_S_all 1.026
_refine_ls_R_factor_all 0.0684
_refine_ls_R_factor_gt 0.0592
_refine_ls_shift/su_max 0.003
_refine_ls_shift/su_mean 0.000
_refine_ls_structure_factor_coef Fsqd
_refine_ls_weighting_details 'w=1/[\s^2^(Fo^2^)+(0.1045P)^2^+1.6358P] where P=(Fo^2^+2Fc^2^)/3'
_refine_ls_weighting_scheme calc
_refine_ls_wR_factor_gt 0.1575
_refine_ls_wR_factor_ref 0.1666
_reflns_Friedel_coverage 0.906
_reflns_friedel_fraction_full 0.930
_reflns_friedel_fraction_max 0.930
_reflns_number_gt 23872
_reflns_number_total 27756
_reflns_threshold_expression 'I > 2\s(I)'
_cod_data_source_file c5cc04101e2.cif
_cod_data_source_block (all-R)-cycHC[8]
_cod_database_code 7117387
_shelxl_version_number 2013-4
_shelx_space_group_comment
;
The symmetry employed for this shelxl refinement is uniquely defined
by the following loop, which should always be used as a source of
symmetry information in preference to the above space-group names.
They are only intended as comments.
;
_shelx_estimated_absorpt_t_max 0.940
_shelx_estimated_absorpt_t_min 0.812
_olex2_refinement_description
;
1. Fixed Uiso
 At 1.2 times of:
  All C(H) groups, All C(H,H) groups
 At 1.5 times of:
  All C(H,H,H) groups, All O(H) groups, All O(H,H) groups
2. Restrained distances
 H1M-O206_$1
 1.914 with sigma of 0.02
 H8M-O106 = H6M-O4M
 2 with sigma of 0.02
 H1SA-O103_$2
 1.929 with sigma of 0.02
 H1SB-O8M
 1.787 with sigma of 0.02
 O202-H7M
 1.923 with sigma of 0.02
 O2M-C2M \\sim O8M-C8M \\sim O1M-C1M \\sim O9M-C9M \\sim O7M-C7M \\sim O6M-C6M
\\sim O4M-C4M \\sim O3M-C3M
 \\sim O5M-C5M
 with sigma of 0.01
3. Uiso/Uaniso restraints and constraints
Uanis(O7M) \\sim Ueq, Uanis(C7M) \\sim Ueq: with sigma of 0.1 and sigma for
terminal atoms of 0.2
4. Others
 Fixed Sof: O3M(0.75) H3M(0.75) O8M(0.75) H8M(0.75) O4M(0.75) H4M(0.75)
 C4M(0.75) H4MA(0.75) H4MB(0.75) H4MC(0.75) C8M(0.75) H8MA(0.75) H8MB(0.75)
 H8MC(0.75) C7M(0.5) H7MA(0.5) H7MB(0.5) H7MC(0.5) O7M(0.5) H7M(0.5) C3M(0.75)
 H3MA(0.75) H3MB(0.75) H3MC(0.75) O5M(0.5) H5M(0.5) C5M(0.5) H5MA(0.5)
 H5MB(0.5) H5MC(0.5) O6M(0.5) H6M(0.5) C6M(0.5) H6MA(0.5) H6MB(0.5) H6MC(0.5)
5.a Free rotating group:
 O1S(H1SA,H1SB)
5.b Ternary CH refined with riding coordinates:
 C257(H257), C202(H202), C242(H242), C249(H249), C201(H201), C134(H134),
 C141(H141), C109(H109), C102(H102), C258(H258), C133(H133), C226(H226),
 C250(H250), C149(H149), C150(H150), C142(H142), C101(H101), C218(H218),
 C241(H241), C209(H209), C210(H210), C217(H217), C125(H125), C118(H118),
 C157(H157), C117(H117), C158(H158), C225(H225), C126(H126), C110(H110),
 C234(H234), C233(H233)
5.c Secondary CH2 refined with riding coordinates:
 C163(H16A,H16B), C247(H24A,H24B), C239(H23A,H23B), C139(H13A,H13B), C231(H23C,
 H23D), C255(H25A,H25B), C215(H21A,H21B), C131(H13C,H13D), C219(H21C,H21D),
 C223(H22A,H22B), C207(H20A,H20B), C251(H25C,H25D), C115(H11A,H11B), C155(H15A,
 H15B), C107(H10A,H10B), C147(H14A,H14B), C263(H26A,H26B), C206(H20C,H20D),
 C220(H22C,H22D), C203(H20E,H20F), C151(H15C,H15D), C254(H25E,H25F), C123(H12A,
 H12B), C259(H25G,H25H), C222(H22E,H22F), C154(H15E,H15F), C243(H24C,H24D),
 C246(H24E,H24F), C152(H15G,H15H), C252(H25I,H25J), C112(H11C,H11D), C227(H22G,
 H22H), C211(H21E,H21F), C162(H16C,H16D), C161(H16E,H16F), C127(H12C,H12D),
 C130(H13E,H13F), C261(H26C,H26D), C111(H11E,H11F), C235(H23E,H23F), C135(H13G,
 H13H), C138(H13I,H13J), C120(H12E,H12F), C205(H20G,H20H), C153(H15I,H15J),
 C143(H14C,H14D), C230(H23G,H23H), C253(H25K,H25L), C221(H22I,H22J), C113(H11G,
 H11H), C159(H15K,H15L), C129(H12G,H12H), C204(H20I,H20J), C114(H11I,H11J),
 C146(H14E,H14F), C103(H10C,H10D), C122(H12I,H12J), C105(H10E,H10F), C136(H13K,
 H13L), C260(H26E,H26F), C160(H16G,H16H), C244(H24G,H24H), C236(H23I,H23J),
 C262(H26G,H26H), C245(H24I,H24J), C145(H14G,H14H), C238(H23K,H23L), C212(H21G,
 H21H), C137(H13M,H13N), C144(H14I,H14J), C106(H10G,H10H), C128(H12K,H12L),
 C104(H10I,H10J), C119(H11K,H11L), C214(H21I,H21J), C229(H22K,H22L), C237(H23M,
 H23N), C121(H12M,H12N), C228(H22M,H22N), C213(H21K,H21L)
5.d Me refined with riding coordinates:
 C6M(H6MA,H6MB,H6MC)
5.e Tetrahedral OH refined with riding coordinates:
 O7M(H7M)
5.f Idealised Me refined as rotating group:
 C9M(H9MA,H9MB,H9MC), C4M(H4MA,H4MB,H4MC), C2M(H2MA,H2MB,H2MC), C8M(H8MA,H8MB,
 H8MC), C7M(H7MA,H7MB,H7MC), C3M(H3MA,H3MB,H3MC), C1M(H1MA,H1MB,H1MC), C5M(H5MA,
 H5MB,H5MC)
5.g Idealised tetrahedral OH refined as rotating group:
 O2M(H2M), O9M(H9M), O3M(H3M), O8M(H8M), O4M(H4M), O1M(H1M), O5M(H5M), O6M(H6M)
;
_olex2_submission_special_instructions 'No special instructions were received'

loop_
_space_group_symop_operation_xyz
'x, y, z'
'-x, y+1/2, -z'

loop_
_atom_site_label
_atom_site_type_symbol
_atom_site_fract_x
_atom_site_fract_y
_atom_site_fract_z
_atom_site_U_iso_or_equiv
_atom_site_adp_type
_atom_site_occupancy
_atom_site_site_symmetry_order
_atom_site_calc_flag
_atom_site_refinement_flags_posn
_atom_site_refinement_flags_adp
_atom_site_refinement_flags_occupancy
_atom_site_disorder_assembly
_atom_site_disorder_group
O205 O 0.35753(18) 0.59546(12) 0.77020(18) 0.0570(7) Uani 1 1 d . . . . .
O206 O 0.68382(19) 0.55178(12) 0.8567(2) 0.0677(9) Uani 1 1 d D . . . .
O107 O 0.7096(2) 0.81913(13) 0.18553(18) 0.0658(8) Uani 1 1 d . . . . .
O103 O 1.3611(2) 0.65036(13) -0.06303(18) 0.0648(8) Uani 1 1 d D . . . .
N201 N 0.7176(2) 0.29654(13) 0.5195(2) 0.0549(9) Uani 1 1 d . . . . .
N209 N 0.3155(2) 0.59990(12) 0.5572(2) 0.0546(9) Uani 1 1 d . . . . .
N210 N 0.4151(2) 0.61571(12) 0.6621(2) 0.0521(8) Uani 1 1 d . . . . .
N207 N 0.2906(2) 0.56549(13) 0.3239(2) 0.0562(9) Uani 1 1 d . . . . .
N203 N 0.6122(2) 0.32992(13) 0.2775(2) 0.0534(8) Uani 1 1 d . . . . .
N214 N 0.7351(2) 0.42362(12) 0.7760(2) 0.0497(8) Uani 1 1 d . . . . .
O204 O 0.3148(2) 0.65976(11) 0.46531(19) 0.0695(9) Uani 1 1 d . . . . .
O102 O 1.1663(2) 0.74119(14) -0.30866(18) 0.0698(9) Uani 1 1 d . . . . .
N204 N 0.4695(2) 0.35127(13) 0.2375(2) 0.0516(8) Uani 1 1 d . . . . .
N105 N 1.2199(2) 0.73581(15) -0.1838(2) 0.0578(9) Uani 1 1 d . . . . .
O207 O 0.7223(2) 0.34575(12) 0.8245(2) 0.0710(9) Uani 1 1 d . . . . .
N206 N 0.3519(2) 0.50078(13) 0.2785(2) 0.0588(9) Uani 1 1 d . . . . .
O203 O 0.2168(2) 0.49380(12) 0.3004(2) 0.0731(10) Uani 1 1 d . . . . .
O200 O 0.8556(2) 0.30782(14) 0.5570(2) 0.0710(9) Uani 1 1 d . . . . .
N213 N 0.6316(2) 0.47644(13) 0.8169(2) 0.0515(8) Uani 1 1 d . . . . .
N200 N 0.7616(2) 0.29758(13) 0.6422(2) 0.0564(9) Uani 1 1 d . . . . .
O201 O 0.6001(2) 0.25183(11) 0.3274(2) 0.0641(8) Uani 1 1 d . . . . .
N205 N 0.3995(2) 0.41943(13) 0.2546(2) 0.0556(9) Uani 1 1 d . . . . .
O100 O 0.7092(2) 0.87653(14) -0.11168(18) 0.0678(9) Uani 1 1 d . . . . .
N110 N 1.0085(2) 0.54510(12) 0.1652(2) 0.0544(9) Uani 1 1 d . . . . .
C108 C 0.9981(3) 0.86732(16) -0.1984(3) 0.0579(11) Uani 1 1 d . . . . .
N113 N 0.7723(2) 0.68559(13) 0.2002(2) 0.0569(9) Uani 1 1 d . . . . .
O101 O 1.0320(2) 0.90674(12) -0.1838(2) 0.0711(9) Uani 1 1 d . . . . .
N109 N 1.1363(2) 0.55898(12) 0.1149(2) 0.0544(9) Uani 1 1 d . . . . .
N211 N 0.4970(2) 0.60898(13) 0.7694(2) 0.0506(8) Uani 1 1 d . . . . .
N202 N 0.6765(2) 0.31377(13) 0.3910(2) 0.0536(8) Uani 1 1 d . . . . .
O106 O 0.7073(2) 0.61031(13) 0.1955(3) 0.0795(11) Uani 1 1 d D . . . .
N100 N 0.7601(3) 0.87754(14) 0.0146(2) 0.0588(9) Uani 1 1 d . . . . .
O202 O 0.4866(2) 0.41876(13) 0.16219(19) 0.0696(9) Uani 1 1 d D . . . .
C240 C 0.4167(3) 0.60577(14) 0.7367(2) 0.0477(9) Uani 1 1 d . . . . .
N114 N 0.7029(2) 0.74645(13) 0.1190(2) 0.0544(8) Uani 1 1 d . . . . .
C100 C 0.7658(3) 0.87561(16) -0.0617(3) 0.0583(11) Uani 1 1 d . . . . .
O105 O 1.0238(2) 0.56594(12) 0.29093(19) 0.0674(9) Uani 1 1 d . . . . .
C140 C 0.9817(3) 0.55453(14) 0.2322(3) 0.0537(11) Uani 1 1 d . . . . .
N115 N 0.6693(2) 0.81653(13) 0.0581(2) 0.0553(8) Uani 1 1 d . . . . .
N208 N 0.2452(2) 0.58637(13) 0.4451(2) 0.0554(9) Uani 1 1 d . . . . .
N212 N 0.5454(2) 0.53577(13) 0.8401(2) 0.0517(8) Uani 1 1 d . . . . .
C256 C 0.7512(3) 0.37401(16) 0.7817(2) 0.0504(10) Uani 1 1 d . . . . .
N215 N 0.8052(2) 0.36268(12) 0.7316(2) 0.0539(9) Uani 1 1 d . . . . .
N108 N 1.2475(2) 0.57011(14) 0.0559(2) 0.0614(10) Uani 1 1 d . . . . .
N107 N 1.2690(2) 0.58579(15) -0.0737(2) 0.0610(9) Uani 1 1 d . . . . .
C248 C 0.6257(3) 0.52418(16) 0.8391(2) 0.0517(10) Uani 1 1 d . . . . .
N111 N 0.8979(2) 0.54902(13) 0.2254(2) 0.0536(8) Uani 1 1 d . . . . .
N102 N 0.9284(2) 0.85111(13) -0.1701(2) 0.0571(9) Uani 1 1 d . . . . .
C257 C 0.7963(3) 0.44608(15) 0.7341(2) 0.0516(10) Uani 1 1 d . . . . .
H257 H 0.8465 0.4518 0.7696 0.062 Uiso 1 1 calc R . . . .
N112 N 0.8308(2) 0.62308(13) 0.2663(2) 0.0570(9) Uani 1 1 d . . . . .
C132 C 1.1886(3) 0.53684(16) 0.0702(3) 0.0614(12) Uani 1 1 d . . . . .
C163 C 0.6835(3) 0.86716(16) 0.0434(3) 0.0625(12) Uani 1 1 d . . . . .
H16A H 0.6815 0.8858 0.0905 0.075 Uiso 1 1 calc R . . . .
H16B H 0.6386 0.8792 0.0069 0.075 Uiso 1 1 calc R . . . .
C247 C 0.5185(3) 0.58650(17) 0.8421(3) 0.0572(10) Uani 1 1 d . . . . .
H24A H 0.4705 0.5881 0.8706 0.069 Uiso 1 1 calc R . . . .
H24B H 0.5624 0.6061 0.8698 0.069 Uiso 1 1 calc R . . . .
C148 C 0.7637(3) 0.63694(17) 0.2186(3) 0.0587(11) Uani 1 1 d . . . . .
C156 C 0.6949(3) 0.79627(16) 0.1266(2) 0.0525(10) Uani 1 1 d . . . . .
C202 C 0.6720(3) 0.29910(15) 0.6367(3) 0.0531(10) Uani 1 1 d . . . . .
H202 H 0.6543 0.3341 0.6352 0.064 Uiso 1 1 calc R . . . .
C239 C 0.3397(3) 0.63187(16) 0.6196(3) 0.0577(11) Uani 1 1 d . . . . .
H23A H 0.2959 0.6328 0.6531 0.069 Uiso 1 1 calc R . . . .
H23B H 0.3470 0.6655 0.6008 0.069 Uiso 1 1 calc R . . . .
C139 C 1.0922(3) 0.52858(15) 0.1636(3) 0.0619(12) Uani 1 1 d . . . . .
H13A H 1.0919 0.4943 0.1457 0.074 Uiso 1 1 calc R . . . .
H13B H 1.1208 0.5294 0.2150 0.074 Uiso 1 1 calc R . . . .
N103 N 1.0220(2) 0.83288(14) -0.2477(2) 0.0573(9) Uani 1 1 d . . . . .
C242 C 0.4932(3) 0.63714(15) 0.6491(3) 0.0549(10) Uani 1 1 d . . . . .
H242 H 0.4920 0.6728 0.6618 0.066 Uiso 1 1 calc R . . . .
N101 N 0.8476(2) 0.87146(13) -0.0723(2) 0.0588(9) Uani 1 1 d . . . . .
N106 N 1.2417(2) 0.65291(14) -0.1442(2) 0.0559(9) Uani 1 1 d . . . . .
C224 C 0.2796(3) 0.51763(16) 0.3009(3) 0.0567(11) Uani 1 1 d . . . . .
C249 C 0.5527(3) 0.45311(16) 0.8209(3) 0.0523(10) Uani 1 1 d . . . . .
H249 H 0.5495 0.4429 0.8740 0.063 Uiso 1 1 calc R . . . .
C231 C 0.2312(3) 0.59042(17) 0.3640(2) 0.0577(11) Uani 1 1 d . . . . .
H23C H 0.1766 0.5770 0.3471 0.069 Uiso 1 1 calc R . . . .
H23D H 0.2309 0.6255 0.3504 0.069 Uiso 1 1 calc R . . . .
C201 C 0.6506(3) 0.27708(15) 0.5592(3) 0.0554(10) Uani 1 1 d . . . . .
H201 H 0.6578 0.2408 0.5637 0.066 Uiso 1 1 calc R . . . .
C255 C 0.7063(3) 0.44910(18) 0.8392(3) 0.0586(11) Uani 1 1 d . . . . .
H25A H 0.7490 0.4719 0.8611 0.070 Uiso 1 1 calc R . . . .
H25B H 0.6960 0.4250 0.8783 0.070 Uiso 1 1 calc R . . . .
C134 C 1.1747(3) 0.60412(16) 0.1449(3) 0.0571(11) Uani 1 1 d . . . . .
H134 H 1.2145 0.5951 0.1888 0.069 Uiso 1 1 calc R . . . .
C232 C 0.2945(3) 0.61991(15) 0.4869(3) 0.0562(10) Uani 1 1 d . . . . .
C216 C 0.4548(3) 0.39872(16) 0.2127(2) 0.0524(10) Uani 1 1 d . . . . .
C141 C 0.8687(3) 0.54406(17) 0.1455(3) 0.0574(11) Uani 1 1 d . . . . .
H141 H 0.8595 0.5773 0.1228 0.069 Uiso 1 1 calc R . . . .
C109 C 0.9759(3) 0.78803(16) -0.2392(3) 0.0567(11) Uani 1 1 d . . . . .
H109 H 1.0032 0.7692 -0.1957 0.068 Uiso 1 1 calc R . . . .
C215 C 0.5434(3) 0.32564(17) 0.2201(3) 0.0552(10) Uani 1 1 d . . . . .
H21A H 0.5303 0.2905 0.2123 0.066 Uiso 1 1 calc R . . . .
H21B H 0.5595 0.3387 0.1725 0.066 Uiso 1 1 calc R . . . .
C102 C 0.8396(3) 0.86610(16) 0.0540(3) 0.0614(12) Uani 1 1 d . . . . .
H102 H 0.8452 0.8297 0.0570 0.074 Uiso 1 1 calc R . . . .
C258 C 0.8139(3) 0.40476(15) 0.6821(2) 0.0516(9) Uani 1 1 d . . . . .
H258 H 0.7691 0.4035 0.6398 0.062 Uiso 1 1 calc R . . . .
O104 O 1.1838(3) 0.49422(12) 0.0479(2) 0.0806(11) Uani 1 1 d . . . . .
N104 N 1.1643(2) 0.80662(14) -0.2265(2) 0.0568(9) Uani 1 1 d . . . . .
C131 C 1.2975(3) 0.5616(2) -0.0041(3) 0.0649(12) Uani 1 1 d . . . . .
H13C H 1.3537 0.5728 0.0123 0.078 Uiso 1 1 calc R . . . .
H13D H 1.2999 0.5259 -0.0134 0.078 Uiso 1 1 calc R . . . .
C116 C 1.1814(3) 0.75915(17) -0.2463(2) 0.0543(10) Uani 1 1 d . . . . .
C219 C 0.3280(3) 0.39066(18) 0.3682(3) 0.0644(12) Uani 1 1 d . . . . .
H21C H 0.2828 0.4146 0.3605 0.077 Uiso 1 1 calc R . . . .
H21D H 0.3710 0.4042 0.4053 0.077 Uiso 1 1 calc R . . . .
C200 C 0.7849(3) 0.30149(15) 0.5723(3) 0.0560(11) Uani 1 1 d . . . . .
C133 C 1.2232(3) 0.61862(16) 0.0808(2) 0.0541(10) Uani 1 1 d . . . . .
H133 H 1.1848 0.6334 0.0400 0.065 Uiso 1 1 calc R . . . .
C226 C 0.3773(3) 0.57695(16) 0.3304(3) 0.0569(10) Uani 1 1 d . . . . .
H226 H 0.4024 0.5654 0.3805 0.068 Uiso 1 1 calc R . . . .
C223 C 0.3497(3) 0.46071(16) 0.2254(3) 0.0644(13) Uani 1 1 d . . . . .
H22A H 0.3696 0.4724 0.1785 0.077 Uiso 1 1 calc R . . . .
H22B H 0.2927 0.4497 0.2133 0.077 Uiso 1 1 calc R . . . .
C207 C 0.7253(3) 0.28230(17) 0.4426(3) 0.0592(11) Uani 1 1 d . . . . .
H20A H 0.7832 0.2845 0.4331 0.071 Uiso 1 1 calc R . . . .
H20B H 0.7075 0.2479 0.4346 0.071 Uiso 1 1 calc R . . . .
C208 C 0.6266(3) 0.29417(15) 0.3326(3) 0.0519(10) Uani 1 1 d . . . . .
C250 C 0.4954(3) 0.49625(15) 0.8039(2) 0.0487(9) Uani 1 1 d . . . . .
H250 H 0.4886 0.5020 0.7486 0.058 Uiso 1 1 calc R . . . .
C251 C 0.4134(3) 0.48386(19) 0.8284(3) 0.0642(12) Uani 1 1 d . . . . .
H25C H 0.3754 0.5118 0.8192 0.077 Uiso 1 1 calc R . . . .
H25D H 0.4187 0.4758 0.8825 0.077 Uiso 1 1 calc R . . . .
C149 C 0.8382(3) 0.70612(15) 0.2535(3) 0.0540(10) Uani 1 1 d . . . . .
H149 H 0.8147 0.7148 0.3008 0.065 Uiso 1 1 calc R . . . .
C115 C 1.1024(3) 0.83483(19) -0.2717(3) 0.0598(11) Uani 1 1 d . . . . .
H11A H 1.1202 0.8695 -0.2716 0.072 Uiso 1 1 calc R . . . .
H11B H 1.0992 0.8229 -0.3240 0.072 Uiso 1 1 calc R . . . .
C150 C 0.8931(3) 0.66222(14) 0.2689(3) 0.0504(9) Uani 1 1 d . . . . .
H150 H 0.9262 0.6577 0.2260 0.061 Uiso 1 1 calc R . . . .
C155 C 0.6976(3) 0.71411(19) 0.1824(3) 0.0648(12) Uani 1 1 d . . . . .
H15A H 0.6510 0.6915 0.1709 0.078 Uiso 1 1 calc R . . . .
H15B H 0.6872 0.7338 0.2266 0.078 Uiso 1 1 calc R . . . .
C142 C 0.9435(3) 0.52087(16) 0.1171(3) 0.0562(10) Uani 1 1 d . . . . .
H142 H 0.9441 0.4853 0.1305 0.067 Uiso 1 1 calc R . . . .
C101 C 0.8944(3) 0.88463(17) -0.0006(3) 0.0636(12) Uani 1 1 d . . . . .
H101 H 0.8961 0.9212 0.0031 0.076 Uiso 1 1 calc R . . . .
C107 C 0.8737(3) 0.88596(17) -0.1425(3) 0.0628(12) Uani 1 1 d . . . . .
H10A H 0.9012 0.9181 -0.1365 0.075 Uiso 1 1 calc R . . . .
H10B H 0.8253 0.8898 -0.1799 0.075 Uiso 1 1 calc R . . . .
C218 C 0.3618(3) 0.38012(16) 0.2952(3) 0.0542(10) Uani 1 1 d . . . . .
H218 H 0.3174 0.3650 0.2602 0.065 Uiso 1 1 calc R . . . .
C241 C 0.5500(3) 0.61113(15) 0.7100(2) 0.0511(9) Uani 1 1 d . . . . .
H241 H 0.5601 0.5770 0.6929 0.061 Uiso 1 1 calc R . . . .
C124 C 1.2974(3) 0.63141(18) -0.0905(3) 0.0574(11) Uani 1 1 d . . . . .
C209 C 0.6406(3) 0.37691(16) 0.3092(3) 0.0538(10) Uani 1 1 d . . . . .
H209 H 0.5964 0.3909 0.3366 0.065 Uiso 1 1 calc R . . . .
C147 C 0.8494(3) 0.57153(16) 0.2792(3) 0.0605(12) Uani 1 1 d . . . . .
H14A H 0.7975 0.5533 0.2785 0.073 Uiso 1 1 calc R . . . .
H14B H 0.8790 0.5679 0.3299 0.073 Uiso 1 1 calc R . . . .
C210 C 0.7085(3) 0.35968(17) 0.3668(3) 0.0580(11) Uani 1 1 d . . . . .
H210 H 0.7569 0.3521 0.3399 0.070 Uiso 1 1 calc R . . . .
C217 C 0.4318(3) 0.34373(15) 0.3067(2) 0.0504(9) Uani 1 1 d . . . . .
H217 H 0.4707 0.3549 0.3500 0.060 Uiso 1 1 calc R . . . .
C263 C 0.8139(3) 0.31257(16) 0.7082(3) 0.0604(12) Uani 1 1 d . . . . .
H26A H 0.8032 0.2909 0.7502 0.072 Uiso 1 1 calc R . . . .
H26B H 0.8712 0.3074 0.6987 0.072 Uiso 1 1 calc R . . . .
C125 C 1.1879(3) 0.61443(18) -0.1766(3) 0.0604(11) Uani 1 1 d . . . . .
H125 H 1.2158 0.5971 -0.2157 0.072 Uiso 1 1 calc R . . . .
C206 C 0.5640(3) 0.28687(18) 0.5301(3) 0.0632(12) Uani 1 1 d . . . . .
H20C H 0.5513 0.2726 0.4795 0.076 Uiso 1 1 calc R . . . .
H20D H 0.5536 0.3226 0.5271 0.076 Uiso 1 1 calc R . . . .
C118 C 1.2442(3) 0.77251(19) -0.1273(3) 0.0632(12) Uani 1 1 d . . . . .
H118 H 1.2975 0.7867 -0.1381 0.076 Uiso 1 1 calc R . . . .
C220 C 0.3998(3) 0.29459(17) 0.3248(3) 0.0637(12) Uani 1 1 d . . . . .
H22C H 0.4446 0.2704 0.3317 0.076 Uiso 1 1 calc R . . . .
H22D H 0.3589 0.2832 0.2840 0.076 Uiso 1 1 calc R . . . .
C157 C 0.6636(3) 0.73292(17) 0.0445(3) 0.0569(10) Uani 1 1 d . . . . .
H157 H 0.6043 0.7281 0.0486 0.068 Uiso 1 1 calc R . . . .
C203 C 0.6267(4) 0.2724(2) 0.6927(3) 0.0726(14) Uani 1 1 d . . . . .
H20E H 0.6399 0.2866 0.7434 0.087 Uiso 1 1 calc R . . . .
H20F H 0.6416 0.2373 0.6945 0.087 Uiso 1 1 calc R . . . .
C151 C 0.9495(3) 0.67039(18) 0.3393(3) 0.0638(12) Uani 1 1 d . . . . .
H15C H 0.9848 0.6414 0.3504 0.077 Uiso 1 1 calc R . . . .
H15D H 0.9179 0.6762 0.3822 0.077 Uiso 1 1 calc R . . . .
C117 C 1.1790(3) 0.81093(17) -0.1448(3) 0.0582(11) Uani 1 1 d . . . . .
H117 H 1.1287 0.7999 -0.1232 0.070 Uiso 1 1 calc R . . . .
C158 C 0.6726(3) 0.77879(17) -0.0003(3) 0.0579(11) Uani 1 1 d . . . . .
H158 H 0.7285 0.7791 -0.0168 0.069 Uiso 1 1 calc R . . . .
C225 C 0.4044(3) 0.54266(17) 0.2709(3) 0.0604(11) Uani 1 1 d . . . . .
H225 H 0.3886 0.5578 0.2207 0.073 Uiso 1 1 calc R . . . .
C254 C 0.5274(3) 0.41020(17) 0.7708(3) 0.0636(12) Uani 1 1 d . . . . .
H25E H 0.5654 0.3824 0.7816 0.076 Uiso 1 1 calc R . . . .
H25F H 0.5272 0.4195 0.7175 0.076 Uiso 1 1 calc R . . . .
C123 C 1.2682(3) 0.69137(18) -0.1906(3) 0.0602(11) Uani 1 1 d . . . . .
H12A H 1.2625 0.6805 -0.2435 0.072 Uiso 1 1 calc R . . . .
H12B H 1.3265 0.6986 -0.1754 0.072 Uiso 1 1 calc R . . . .
C126 C 1.1854(3) 0.58014(19) -0.1100(3) 0.0632(12) Uani 1 1 d . . . . .
H126 H 1.1467 0.5936 -0.0762 0.076 Uiso 1 1 calc R . . . .
C259 C 0.8936(4) 0.4147(2) 0.6502(3) 0.0746(14) Uani 1 1 d . . . . .
H25G H 0.9060 0.3879 0.6162 0.090 Uiso 1 1 calc R . . . .
H25H H 0.9388 0.4173 0.6911 0.090 Uiso 1 1 calc R . . . .
C222 C 0.2973(3) 0.3417(2) 0.3955(3) 0.0687(13) Uani 1 1 d . . . . .
H22E H 0.2803 0.3462 0.4462 0.082 Uiso 1 1 calc R . . . .
H22F H 0.2487 0.3316 0.3618 0.082 Uiso 1 1 calc R . . . .
C154 C 0.8879(3) 0.74935(16) 0.2308(3) 0.0625(12) Uani 1 1 d . . . . .
H15E H 0.8525 0.7782 0.2193 0.075 Uiso 1 1 calc R . . . .
H15F H 0.9152 0.7412 0.1861 0.075 Uiso 1 1 calc R . . . .
C243 C 0.5247(4) 0.6318(2) 0.5727(3) 0.0736(14) Uani 1 1 d . . . . .
H24C H 0.5295 0.5968 0.5597 0.088 Uiso 1 1 calc R . . . .
H24D H 0.4871 0.6479 0.5334 0.088 Uiso 1 1 calc R . . . .
C246 C 0.6305(3) 0.6380(2) 0.7217(3) 0.0701(13) Uani 1 1 d . . . . .
H24E H 0.6678 0.6219 0.7612 0.084 Uiso 1 1 calc R . . . .
H24F H 0.6221 0.6724 0.7369 0.084 Uiso 1 1 calc R . . . .
C152 C 1.0010(3) 0.71546(18) 0.3254(3) 0.0675(13) Uani 1 1 d . . . . .
H15G H 1.0350 0.7240 0.3725 0.081 Uiso 1 1 calc R . . . .
H15H H 1.0382 0.7070 0.2877 0.081 Uiso 1 1 calc R . . . .
C110 C 0.8974(3) 0.80943(16) -0.2170(3) 0.0573(11) Uani 1 1 d . . . . .
H110 H 0.8656 0.8228 -0.2632 0.069 Uiso 1 1 calc R . . . .
C252 C 0.3821(3) 0.43921(18) 0.7812(3) 0.0706(14) Uani 1 1 d . . . . .
H25I H 0.3294 0.4286 0.7973 0.085 Uiso 1 1 calc R . . . .
H25J H 0.3722 0.4492 0.7280 0.085 Uiso 1 1 calc R . . . .
C112 C 0.8270(3) 0.7321(2) -0.2441(4) 0.0871(18) Uani 1 1 d . . . . .
H11C H 0.7898 0.7459 -0.2858 0.105 Uiso 1 1 calc R . . . .
H11D H 0.7984 0.7046 -0.2223 0.105 Uiso 1 1 calc R . . . .
C234 C 0.2613(3) 0.55915(16) 0.5659(3) 0.0618(11) Uani 1 1 d . . . . .
H234 H 0.2086 0.5729 0.5790 0.074 Uiso 1 1 calc R . . . .
C227 C 0.4066(3) 0.62908(18) 0.3189(3) 0.0687(13) Uani 1 1 d . . . . .
H22G H 0.3888 0.6511 0.3578 0.082 Uiso 1 1 calc R . . . .
H22H H 0.3840 0.6415 0.2691 0.082 Uiso 1 1 calc R . . . .
C211 C 0.7327(3) 0.39993(18) 0.4230(3) 0.0721(14) Uani 1 1 d . . . . .
H21E H 0.7775 0.3887 0.4603 0.087 Uiso 1 1 calc R . . . .
H21F H 0.6858 0.4094 0.4497 0.087 Uiso 1 1 calc R . . . .
C162 C 0.6927(4) 0.6901(2) 0.0024(4) 0.0802(16) Uani 1 1 d . . . . .
H16C H 0.6887 0.6596 0.0316 0.096 Uiso 1 1 calc R . . . .
H16D H 0.7502 0.6948 -0.0066 0.096 Uiso 1 1 calc R . . . .
C161 C 0.6385(4) 0.6868(3) -0.0716(4) 0.094(2) Uani 1 1 d . . . . .
H16E H 0.5833 0.6765 -0.0615 0.112 Uiso 1 1 calc R . . . .
H16F H 0.6604 0.6612 -0.1029 0.112 Uiso 1 1 calc R . . . .
C127 C 1.1570(4) 0.5297(2) -0.1361(4) 0.0830(17) Uani 1 1 d . . . . .
H12C H 1.1566 0.5071 -0.0930 0.100 Uiso 1 1 calc R . . . .
H12D H 1.1930 0.5160 -0.1715 0.100 Uiso 1 1 calc R . . . .
C233 C 0.2470(3) 0.54001(16) 0.4859(3) 0.0591(11) Uani 1 1 d . . . . .
H233 H 0.2961 0.5211 0.4749 0.071 Uiso 1 1 calc R . . . .
C130 C 1.1011(3) 0.6265(2) -0.2095(3) 0.0704(13) Uani 1 1 d . . . . .
H13E H 1.1014 0.6498 -0.2518 0.084 Uiso 1 1 calc R . . . .
H13F H 1.0702 0.6413 -0.1710 0.084 Uiso 1 1 calc R . . . .
C261 C 0.8539(5) 0.5050(2) 0.6531(3) 0.0865(18) Uani 1 1 d . . . . .
H26C H 0.8425 0.5336 0.6197 0.104 Uiso 1 1 calc R . . . .
H26D H 0.8983 0.5143 0.6922 0.104 Uiso 1 1 calc R . . . .
O2M O 0.4905(4) 0.72083(19) 0.1621(3) 0.1063(15) Uani 1 1 d . . . . .
H2M H 0.4925 0.6979 0.1313 0.160 Uiso 1 1 calc GR . . . .
C111 C 0.8461(3) 0.77117(19) -0.1846(4) 0.0764(15) Uani 1 1 d . . . . .
H11E H 0.7951 0.7859 -0.1707 0.092 Uiso 1 1 calc R . . . .
H11F H 0.8761 0.7567 -0.1391 0.092 Uiso 1 1 calc R . . . .
O9M O 1.1393(5) 0.66267(19) -0.4068(3) 0.126(2) Uani 1 1 d . . . . .
H9M H 1.1230 0.6798 -0.3725 0.190 Uiso 1 1 calc GR . . . .
C235 C 0.2855(4) 0.51811(19) 0.6199(3) 0.0766(15) Uani 1 1 d . . . . .
H23E H 0.2949 0.5308 0.6718 0.092 Uiso 1 1 calc R . . . .
H23F H 0.3362 0.5023 0.6073 0.092 Uiso 1 1 calc R . . . .
C135 C 1.1235(4) 0.64510(16) 0.1685(3) 0.0670(13) Uani 1 1 d . . . . .
H13G H 1.0932 0.6346 0.2103 0.080 Uiso 1 1 calc R . . . .
H13H H 1.0838 0.6557 0.1262 0.080 Uiso 1 1 calc R . . . .
C138 C 1.2864(4) 0.6566(2) 0.1077(3) 0.0755(15) Uani 1 1 d . . . . .
H13I H 1.3181 0.6664 0.0664 0.091 Uiso 1 1 calc R . . . .
H13J H 1.3246 0.6434 0.1492 0.091 Uiso 1 1 calc R . . . .
C120 C 1.2062(4) 0.8589(2) -0.1083(3) 0.0808(17) Uani 1 1 d . . . . .
H12E H 1.1649 0.8847 -0.1211 0.097 Uiso 1 1 calc R . . . .
H12F H 1.2586 0.8696 -0.1249 0.097 Uiso 1 1 calc R . . . .
C205 C 0.5117(4) 0.2630(2) 0.5852(3) 0.0775(15) Uani 1 1 d . . . . .
H20G H 0.4539 0.2715 0.5705 0.093 Uiso 1 1 calc R . . . .
H20H H 0.5169 0.2270 0.5817 0.093 Uiso 1 1 calc R . . . .
C153 C 0.9511(3) 0.75984(18) 0.2982(3) 0.0713(14) Uani 1 1 d . . . . .
H15I H 0.9884 0.7858 0.2842 0.086 Uiso 1 1 calc R . . . .
H15J H 0.9225 0.7725 0.3399 0.086 Uiso 1 1 calc R . . . .
C143 C 0.9395(3) 0.5249(2) 0.0329(3) 0.0746(14) Uani 1 1 d . . . . .
H14C H 0.9890 0.5107 0.0149 0.090 Uiso 1 1 calc R . . . .
H14D H 0.9347 0.5595 0.0170 0.090 Uiso 1 1 calc R . . . .
C230 C 0.4960(3) 0.5372(2) 0.2814(4) 0.0790(15) Uani 1 1 d . . . . .
H23G H 0.5142 0.5153 0.2425 0.095 Uiso 1 1 calc R . . . .
H23H H 0.5141 0.5231 0.3313 0.095 Uiso 1 1 calc R . . . .
C253 C 0.4408(3) 0.39601(19) 0.7877(4) 0.0742(15) Uani 1 1 d . . . . .
H25K H 0.4194 0.3701 0.7524 0.089 Uiso 1 1 calc R . . . .
H25L H 0.4437 0.3824 0.8391 0.089 Uiso 1 1 calc R . . . .
C221 C 0.3602(3) 0.3011(2) 0.3984(3) 0.0718(13) Uani 1 1 d . . . . .
H22I H 0.3339 0.2699 0.4102 0.086 Uiso 1 1 calc R . . . .
H22J H 0.4036 0.3080 0.4396 0.086 Uiso 1 1 calc R . . . .
C113 C 0.9040(4) 0.7125(2) -0.2749(4) 0.0874(18) Uani 1 1 d . . . . .
H11G H 0.8877 0.6893 -0.3161 0.105 Uiso 1 1 calc R . . . .
H11H H 0.9371 0.6943 -0.2347 0.105 Uiso 1 1 calc R . . . .
C159 C 0.6114(4) 0.7796(2) -0.0695(3) 0.0786(15) Uani 1 1 d . . . . .
H15K H 0.6166 0.8101 -0.0983 0.094 Uiso 1 1 calc R . . . .
H15L H 0.5552 0.7774 -0.0556 0.094 Uiso 1 1 calc R . . . .
C129 C 1.0631(4) 0.5778(3) -0.2365(4) 0.0886(18) Uani 1 1 d . . . . .
H12G H 1.0904 0.5661 -0.2795 0.106 Uiso 1 1 calc R . . . .
H12H H 1.0049 0.5832 -0.2545 0.106 Uiso 1 1 calc R . . . .
C204 C 0.5351(4) 0.2786(2) 0.6663(3) 0.0797(16) Uani 1 1 d . . . . .
H20I H 0.5033 0.2591 0.6992 0.096 Uiso 1 1 calc R . . . .
H20J H 0.5201 0.3134 0.6717 0.096 Uiso 1 1 calc R . . . .
C114 C 0.9569(3) 0.7532(2) -0.3043(3) 0.0742(14) Uani 1 1 d . . . . .
H11I H 1.0077 0.7393 -0.3201 0.089 Uiso 1 1 calc R . . . .
H11J H 0.9269 0.7702 -0.3475 0.089 Uiso 1 1 calc R . . . .
C146 C 0.7952(3) 0.5118(2) 0.1222(3) 0.0787(16) Uani 1 1 d . . . . .
H14E H 0.7456 0.5256 0.1406 0.094 Uiso 1 1 calc R . . . .
H14F H 0.8040 0.4784 0.1427 0.094 Uiso 1 1 calc R . . . .
C103 C 0.8647(5) 0.8870(2) 0.1305(3) 0.095(2) Uani 1 1 d . . . . .
H10C H 0.8294 0.8741 0.1671 0.114 Uiso 1 1 calc R . . . .
H10D H 0.8604 0.9231 0.1295 0.114 Uiso 1 1 calc R . . . .
C122 C 1.2726(5) 0.8058(2) -0.0010(3) 0.090(2) Uani 1 1 d . . . . .
H12I H 1.2713 0.7989 0.0529 0.109 Uiso 1 1 calc R . . . .
H12J H 1.3290 0.8154 -0.0083 0.109 Uiso 1 1 calc R . . . .
C105 C 1.0117(5) 0.8836(3) 0.0954(4) 0.111(3) Uani 1 1 d . . . . .
H10E H 1.0658 0.8689 0.1107 0.134 Uiso 1 1 calc R . . . .
H10F H 1.0186 0.9196 0.0941 0.134 Uiso 1 1 calc R . . . .
C136 C 1.1826(5) 0.6875(2) 0.1938(4) 0.091(2) Uani 1 1 d . . . . .
H13K H 1.1505 0.7168 0.2045 0.109 Uiso 1 1 calc R . . . .
H13L H 1.2160 0.6781 0.2408 0.109 Uiso 1 1 calc R . . . .
C260 C 0.8827(4) 0.4628(2) 0.6077(4) 0.0837(17) Uani 1 1 d . . . . .
H26E H 0.9353 0.4719 0.5899 0.100 Uiso 1 1 calc R . . . .
H26F H 0.8428 0.4578 0.5630 0.100 Uiso 1 1 calc R . . . .
C160 C 0.6314(5) 0.7348(3) -0.1160(4) 0.097(2) Uani 1 1 d . . . . .
H16G H 0.5882 0.7310 -0.1585 0.117 Uiso 1 1 calc R . . . .
H16H H 0.6834 0.7408 -0.1370 0.117 Uiso 1 1 calc R . . . .
C244 C 0.6072(4) 0.6561(2) 0.5793(4) 0.0871(18) Uani 1 1 d . . . . .
H24G H 0.6001 0.6918 0.5857 0.105 Uiso 1 1 calc R . . . .
H24H H 0.6320 0.6509 0.5322 0.105 Uiso 1 1 calc R . . . .
C236 C 0.2151(6) 0.4815(2) 0.6126(4) 0.105(2) Uani 1 1 d . . . . .
H23I H 0.1667 0.4969 0.6307 0.126 Uiso 1 1 calc R . . . .
H23J H 0.2303 0.4528 0.6448 0.126 Uiso 1 1 calc R . . . .
C262 C 0.7768(4) 0.49282(17) 0.6909(3) 0.0678(13) Uani 1 1 d . . . . .
H26G H 0.7644 0.5196 0.7251 0.081 Uiso 1 1 calc R . . . .
H26H H 0.7293 0.4881 0.6528 0.081 Uiso 1 1 calc R . . . .
C245 C 0.6662(4) 0.6363(2) 0.6461(4) 0.0836(17) Uani 1 1 d . . . . .
H24I H 0.6806 0.6020 0.6354 0.100 Uiso 1 1 calc R . . . .
H24J H 0.7171 0.6559 0.6501 0.100 Uiso 1 1 calc R . . . .
C145 C 0.7862(4) 0.5108(3) 0.0355(3) 0.098(2) Uani 1 1 d . . . . .
H14G H 0.7416 0.4880 0.0178 0.117 Uiso 1 1 calc R . . . .
H14H H 0.7700 0.5439 0.0167 0.117 Uiso 1 1 calc R . . . .
C9M C 1.1109(5) 0.6824(3) -0.4755(4) 0.099(2) Uani 1 1 d . . . . .
H9MA H 1.0964 0.6559 -0.5113 0.148 Uiso 1 1 calc GR . . . .
H9MB H 1.1534 0.7028 -0.4936 0.148 Uiso 1 1 calc GR . . . .
H9MC H 1.0626 0.7024 -0.4703 0.148 Uiso 1 1 calc GR . . . .
C238 C 0.1739(4) 0.5064(2) 0.4761(4) 0.0851(18) Uani 1 1 d . . . . .
H23K H 0.1650 0.4941 0.4240 0.102 Uiso 1 1 calc R . . . .
H23L H 0.1243 0.5239 0.4876 0.102 Uiso 1 1 calc R . . . .
C212 C 0.7608(4) 0.4435(2) 0.3778(4) 0.0875(18) Uani 1 1 d . . . . .
H21G H 0.7730 0.4716 0.4120 0.105 Uiso 1 1 calc R . . . .
H21H H 0.8118 0.4345 0.3569 0.105 Uiso 1 1 calc R . . . .
C137 C 1.2394(5) 0.7006(2) 0.1345(3) 0.093(2) Uani 1 1 d . . . . .
H13M H 1.2790 0.7256 0.1557 0.111 Uiso 1 1 calc R . . . .
H13N H 1.2066 0.7155 0.0908 0.111 Uiso 1 1 calc R . . . .
C144 C 0.8626(4) 0.4955(3) 0.0017(4) 0.100(2) Uani 1 1 d . . . . .
H14I H 0.8536 0.5000 -0.0533 0.120 Uiso 1 1 calc R . . . .
H14J H 0.8726 0.4603 0.0117 0.120 Uiso 1 1 calc R . . . .
C106 C 0.9806(3) 0.8655(2) 0.0166(4) 0.0841(17) Uani 1 1 d . . . . .
H10G H 1.0156 0.8781 -0.0205 0.101 Uiso 1 1 calc R . . . .
H10H H 0.9811 0.8293 0.0149 0.101 Uiso 1 1 calc R . . . .
C128 C 1.0692(4) 0.5375(3) -0.1756(5) 0.096(2) Uani 1 1 d . . . . .
H12K H 1.0493 0.5063 -0.1988 0.115 Uiso 1 1 calc R . . . .
H12L H 1.0328 0.5463 -0.1373 0.115 Uiso 1 1 calc R . . . .
C104 C 0.9552(5) 0.8709(3) 0.1526(4) 0.114(3) Uani 1 1 d . . . . .
H10I H 0.9755 0.8867 0.2007 0.137 Uiso 1 1 calc R . . . .
H10J H 0.9567 0.8350 0.1606 0.137 Uiso 1 1 calc R . . . .
O3M O 0.9512(4) 0.3533(3) 0.4665(3) 0.0976(18) Uani 0.75 1 d . . P . .
H3M H 0.9141 0.3400 0.4877 0.146 Uiso 0.75 1 calc GR . P . .
C119 C 1.2509(4) 0.7591(2) -0.0455(3) 0.0787(16) Uani 1 1 d . . . . .
H11K H 1.2937 0.7340 -0.0339 0.094 Uiso 1 1 calc R . . . .
H11L H 1.1985 0.7457 -0.0326 0.094 Uiso 1 1 calc R . . . .
O8M O 0.5985(6) 0.5814(3) 0.0670(5) 0.136(3) Uani 0.75 1 d D . P . .
H8M H 0.6230 0.5882 0.1093 0.204 Uiso 0.75 1 calc DGR . P . .
C214 C 0.6700(4) 0.4163(2) 0.2622(3) 0.0788(15) Uani 1 1 d . . . . .
H21I H 0.6258 0.4267 0.2237 0.095 Uiso 1 1 calc R . . . .
H21J H 0.7162 0.4044 0.2365 0.095 Uiso 1 1 calc R . . . .
O4M O 0.9774(5) 0.4532(3) 0.4363(3) 0.107(2) Uani 0.75 1 d D . P . .
H4M H 0.9805 0.4255 0.4569 0.160 Uiso 0.75 1 calc GR . P . .
C229 C 0.5316(5) 0.5888(3) 0.2745(5) 0.102(2) Uani 1 1 d . . . . .
H22K H 0.5915 0.5870 0.2862 0.122 Uiso 1 1 calc R . . . .
H22L H 0.5201 0.5997 0.2218 0.122 Uiso 1 1 calc R . . . .
C237 C 0.1930(6) 0.4640(3) 0.5308(4) 0.117(3) Uani 1 1 d . . . . .
H23M H 0.2390 0.4449 0.5150 0.140 Uiso 1 1 calc R . . . .
H23N H 0.1450 0.4421 0.5288 0.140 Uiso 1 1 calc R . . . .
C121 C 1.2160(5) 0.8488(2) -0.0229(3) 0.091(2) Uani 1 1 d . . . . .
H12M H 1.2379 0.8785 0.0038 0.109 Uiso 1 1 calc R . . . .
H12N H 1.1618 0.8419 -0.0066 0.109 Uiso 1 1 calc R . . . .
C4M C 1.0044(7) 0.4499(4) 0.3647(4) 0.105(3) Uani 0.75 1 d . . P . .
H4MA H 0.9617 0.4348 0.3298 0.158 Uiso 0.75 1 calc GR . P . .
H4MB H 1.0538 0.4298 0.3675 0.158 Uiso 0.75 1 calc GR . P . .
H4MC H 1.0163 0.4827 0.3469 0.158 Uiso 0.75 1 calc GR . P . .
C228 C 0.4993(4) 0.6271(2) 0.3246(4) 0.0899(18) Uani 1 1 d . . . . .
H22M H 0.5200 0.6596 0.3113 0.108 Uiso 1 1 calc R . . . .
H22N H 0.5208 0.6202 0.3772 0.108 Uiso 1 1 calc R . . . .
C213 C 0.6971(4) 0.4594(2) 0.3133(4) 0.0870(18) Uani 1 1 d . . . . .
H21K H 0.6491 0.4733 0.3343 0.104 Uiso 1 1 calc R . . . .
H21L H 0.7206 0.4853 0.2836 0.104 Uiso 1 1 calc R . . . .
C2M C 0.4623(4) 0.7633(3) 0.1241(4) 0.099(2) Uani 1 1 d . . . . .
H2MA H 0.4558 0.7571 0.0701 0.148 Uiso 1 1 calc GR . . . .
H2MB H 0.5017 0.7898 0.1356 0.148 Uiso 1 1 calc GR . . . .
H2MC H 0.4097 0.7728 0.1402 0.148 Uiso 1 1 calc GR . . . .
C8M C 0.5691(7) 0.5331(3) 0.0673(9) 0.129(4) Uani 0.75 1 d . . P . .
H8MA H 0.5844 0.5156 0.0233 0.194 Uiso 0.75 1 calc GR . P . .
H8MB H 0.5096 0.5335 0.0660 0.194 Uiso 0.75 1 calc GR . P . .
H8MC H 0.5928 0.5164 0.1129 0.194 Uiso 0.75 1 calc GR . P . .
C7M C 0.5600(9) 0.3868(6) 0.0080(8) 0.111(6) Uani 0.5 1 d . U P . .
H7MA H 0.5827 0.3882 -0.0401 0.166 Uiso 0.5 1 calc GR . P . .
H7MB H 0.5347 0.3547 0.0136 0.166 Uiso 0.5 1 calc GR . P . .
H7MC H 0.6037 0.3918 0.0488 0.166 Uiso 0.5 1 calc GR . P . .
O7M O 0.5016(5) 0.4233(4) 0.0103(4) 0.088(2) Uani 0.5 1 d . U P . .
H7M H 0.4918 0.4276 0.0548 0.133 Uiso 0.5 1 calc DR . P . .
C3M C 1.0252(6) 0.3342(5) 0.4946(6) 0.112(3) Uani 0.75 1 d . . P . .
H3MA H 1.0657 0.3415 0.4602 0.168 Uiso 0.75 1 calc GR . P . .
H3MB H 1.0203 0.2987 0.5002 0.168 Uiso 0.75 1 calc GR . P . .
H3MC H 1.0423 0.3489 0.5437 0.168 Uiso 0.75 1 calc GR . P . .
O1M O 0.8163(3) 0.6129(2) -0.1099(4) 0.1207(19) Uani 1 1 d . . . . .
H1M H 0.7697 0.6002 -0.1150 0.181 Uiso 1 1 calc DGR . . . .
C1M C 0.8608(5) 0.5958(3) -0.1657(5) 0.116(3) Uani 1 1 d . . . . .
H1MA H 0.8298 0.6011 -0.2147 0.174 Uiso 1 1 calc GR . . . .
H1MB H 0.8713 0.5607 -0.1584 0.174 Uiso 1 1 calc GR . . . .
H1MC H 0.9127 0.6134 -0.1633 0.174 Uiso 1 1 calc GR . . . .
O5M O 0.7296(7) 0.5562(5) 0.4927(5) 0.111(3) Uani 0.5 1 d . . P . .
H5M H 0.7796 0.5497 0.4944 0.167 Uiso 0.5 1 calc GR . P . .
C5M C 0.7062(11) 0.5848(6) 0.4299(8) 0.130(7) Uani 0.5 1 d . . P . .
H5MA H 0.7048 0.5646 0.3847 0.194 Uiso 0.5 1 calc GR . P . .
H5MB H 0.7454 0.6115 0.4272 0.194 Uiso 0.5 1 calc GR . P . .
H5MC H 0.6519 0.5985 0.4337 0.194 Uiso 0.5 1 calc GR . P . .
O1S O 0.4869(3) 0.6491(2) 0.0546(3) 0.1111(16) Uani 1 1 d . . . . .
H1SA H 0.4533 0.6479 0.0137 0.167 Uiso 1 1 d DG . . . .
H1SB H 0.5135 0.6217 0.0604 0.167 Uiso 1 1 d DG . . . .
O6M O 0.8953(5) 0.5411(3) 0.4720(5) 0.086(2) Uani 0.5 1 d . . P . .
H6M H 0.9144 0.5129 0.4678 0.128 Uiso 0.5 1 calc DGR . P . .
C6M C 0.9559(10) 0.5719(5) 0.5081(10) 0.121(6) Uani 0.5 1 d . . P . .
H6MA H 0.9994 0.5765 0.4757 0.182 Uiso 0.5 1 calc R . P . .
H6MB H 0.9787 0.5568 0.5554 0.182 Uiso 0.5 1 calc R . P . .
H6MC H 0.9320 0.6037 0.5183 0.182 Uiso 0.5 1 calc R . P . .

loop_
_atom_site_aniso_label
_atom_site_aniso_U_11
_atom_site_aniso_U_22
_atom_site_aniso_U_33
_atom_site_aniso_U_23
_atom_site_aniso_U_13
_atom_site_aniso_U_12
O205 0.0528(17) 0.0634(17) 0.0557(18) -0.0058(14) 0.0105(14) 0.0060(14)
O206 0.0549(17) 0.0661(19) 0.079(2) -0.0216(17) -0.0060(16) -0.0115(15)
O107 0.077(2) 0.0695(19) 0.0500(18) -0.0138(15) 0.0030(15) 0.0182(16)
O103 0.0544(17) 0.082(2) 0.0562(19) -0.0100(16) -0.0018(14) 0.0038(15)
N201 0.057(2) 0.0534(19) 0.052(2) -0.0102(16) -0.0014(16) 0.0083(16)
N209 0.067(2) 0.0388(16) 0.056(2) -0.0015(14) -0.0027(17) -0.0020(15)
N210 0.062(2) 0.0465(17) 0.048(2) -0.0050(15) 0.0047(16) -0.0022(15)
N207 0.0516(19) 0.0536(19) 0.060(2) -0.0037(16) -0.0076(16) 0.0021(16)
N203 0.0501(19) 0.0547(19) 0.055(2) -0.0096(16) 0.0029(16) -0.0045(15)
N214 0.0524(19) 0.0483(17) 0.0479(19) 0.0018(14) 0.0036(15) -0.0017(14)
O204 0.103(3) 0.0420(16) 0.0605(19) 0.0031(13) -0.0047(18) -0.0069(16)
O102 0.072(2) 0.092(2) 0.0453(18) -0.0092(16) 0.0070(15) 0.0038(18)
N204 0.058(2) 0.0502(18) 0.046(2) -0.0047(14) 0.0038(15) 0.0014(15)
N105 0.064(2) 0.066(2) 0.043(2) -0.0047(16) 0.0068(16) 0.0130(18)
O207 0.094(2) 0.0608(19) 0.057(2) 0.0134(16) 0.0023(17) -0.0097(17)
N206 0.065(2) 0.0487(18) 0.060(2) -0.0085(16) -0.0070(18) 0.0069(17)
O203 0.0554(19) 0.0573(18) 0.101(3) -0.0050(17) -0.0193(18) -0.0003(15)
O200 0.059(2) 0.075(2) 0.077(2) -0.0134(18) -0.0009(17) 0.0136(16)
N213 0.0469(18) 0.0519(18) 0.055(2) -0.0015(15) 0.0002(15) -0.0049(14)
N200 0.061(2) 0.0481(18) 0.056(2) -0.0029(16) -0.0094(17) 0.0096(16)
O201 0.0703(19) 0.0485(16) 0.071(2) -0.0077(14) -0.0016(16) 0.0000(14)
N205 0.070(2) 0.0480(18) 0.047(2) -0.0022(15) -0.0026(17) 0.0029(16)
O100 0.0631(19) 0.083(2) 0.0543(19) 0.0137(16) -0.0062(15) 0.0151(17)
N110 0.0519(19) 0.0436(17) 0.064(2) -0.0003(16) -0.0094(17) -0.0032(15)
C108 0.059(2) 0.050(2) 0.063(3) 0.007(2) 0.001(2) -0.0039(19)
N113 0.0405(17) 0.0535(19) 0.075(3) 0.0108(17) 0.0003(16) -0.0017(15)
O101 0.082(2) 0.0530(18) 0.078(2) 0.0008(16) 0.0047(18) -0.0180(16)
N109 0.056(2) 0.0398(16) 0.066(2) -0.0024(15) -0.0009(17) -0.0017(14)
N211 0.0537(19) 0.0524(18) 0.0459(19) -0.0072(15) 0.0071(15) -0.0022(15)
N202 0.058(2) 0.0465(17) 0.055(2) -0.0090(15) -0.0010(16) 0.0035(15)
O106 0.0482(17) 0.068(2) 0.120(3) 0.016(2) -0.0017(19) -0.0155(15)
N100 0.073(2) 0.0501(18) 0.051(2) -0.0011(16) -0.0012(18) 0.0072(17)
O202 0.086(2) 0.071(2) 0.052(2) 0.0032(16) 0.0093(17) -0.0020(17)
C240 0.053(2) 0.0428(19) 0.047(2) -0.0094(16) 0.0039(18) 0.0010(16)
N114 0.0497(19) 0.0531(19) 0.061(2) 0.0012(16) 0.0070(16) 0.0065(15)
C100 0.066(3) 0.048(2) 0.060(3) 0.0036(19) 0.006(2) 0.014(2)
O105 0.072(2) 0.0595(18) 0.065(2) -0.0023(15) -0.0185(16) 0.0017(15)
C140 0.060(2) 0.0407(19) 0.056(3) 0.0048(17) -0.014(2) -0.0005(17)
N115 0.063(2) 0.0520(19) 0.052(2) -0.0063(16) 0.0082(16) 0.0094(16)
N208 0.064(2) 0.0446(17) 0.055(2) 0.0047(15) -0.0069(17) -0.0026(15)
N212 0.0510(19) 0.0533(19) 0.049(2) -0.0068(15) -0.0022(15) -0.0022(15)
C256 0.057(2) 0.054(2) 0.039(2) 0.0008(18) -0.0043(18) 0.0013(18)
N215 0.061(2) 0.0466(18) 0.051(2) 0.0042(15) -0.0083(17) 0.0070(15)
N108 0.056(2) 0.059(2) 0.066(2) -0.0021(18) -0.0044(18) 0.0070(17)
N107 0.0491(19) 0.071(2) 0.061(2) -0.0039(18) -0.0027(17) 0.0074(17)
C248 0.053(2) 0.057(2) 0.045(2) -0.0093(18) 0.0017(18) -0.0033(19)
N111 0.061(2) 0.0494(18) 0.048(2) 0.0052(15) -0.0036(16) -0.0066(16)
N102 0.058(2) 0.0470(18) 0.066(2) 0.0018(16) 0.0067(17) -0.0026(15)
C257 0.060(2) 0.047(2) 0.047(2) -0.0031(17) 0.0025(19) -0.0043(18)
N112 0.0524(19) 0.0492(18) 0.069(2) 0.0126(17) 0.0035(17) -0.0079(15)
C132 0.058(3) 0.049(2) 0.076(3) -0.002(2) 0.000(2) 0.0116(19)
C163 0.075(3) 0.049(2) 0.064(3) 0.001(2) 0.010(2) 0.015(2)
C247 0.065(3) 0.059(2) 0.046(2) -0.0120(19) 0.001(2) 0.002(2)
C148 0.048(2) 0.056(2) 0.072(3) 0.011(2) 0.008(2) -0.0073(19)
C156 0.053(2) 0.054(2) 0.049(2) -0.0070(19) 0.0037(18) 0.0142(18)
C202 0.057(2) 0.0401(19) 0.061(3) 0.0038(17) -0.0027(19) 0.0027(17)
C239 0.072(3) 0.048(2) 0.051(2) -0.0076(18) -0.004(2) 0.009(2)
C139 0.060(3) 0.040(2) 0.083(3) 0.007(2) -0.003(2) 0.0057(18)
N103 0.051(2) 0.057(2) 0.064(2) 0.0022(17) 0.0070(17) -0.0038(16)
C242 0.071(3) 0.044(2) 0.051(2) -0.0039(17) 0.013(2) -0.0091(19)
N101 0.058(2) 0.0516(19) 0.064(2) 0.0050(17) -0.0044(17) 0.0079(16)
N106 0.0515(19) 0.067(2) 0.048(2) -0.0085(17) 0.0012(16) 0.0105(16)
C224 0.057(3) 0.050(2) 0.058(3) 0.0021(19) -0.018(2) 0.006(2)
C249 0.047(2) 0.055(2) 0.054(3) 0.0046(19) 0.0031(18) -0.0064(17)
C231 0.064(3) 0.055(2) 0.051(2) -0.0011(19) -0.010(2) 0.007(2)
C201 0.065(3) 0.0414(19) 0.058(3) 0.0015(18) -0.003(2) 0.0035(18)
C255 0.057(2) 0.067(3) 0.051(3) -0.004(2) 0.002(2) 0.009(2)
C134 0.069(3) 0.049(2) 0.049(2) -0.0004(18) -0.008(2) -0.0114(19)
C232 0.065(3) 0.042(2) 0.058(3) -0.0022(18) -0.004(2) 0.0049(18)
C216 0.059(2) 0.053(2) 0.044(2) -0.0036(18) -0.0015(19) -0.0029(19)
C141 0.057(2) 0.060(2) 0.052(3) 0.0072(19) -0.010(2) -0.012(2)
C109 0.052(2) 0.050(2) 0.066(3) -0.0017(19) -0.004(2) -0.0050(18)
C215 0.053(2) 0.061(2) 0.051(2) -0.0108(19) 0.0023(19) 0.0010(19)
C102 0.072(3) 0.045(2) 0.062(3) 0.0030(19) -0.013(2) -0.007(2)
C258 0.053(2) 0.052(2) 0.049(2) 0.0045(18) 0.0001(18) -0.0032(18)
O104 0.096(3) 0.0460(17) 0.100(3) -0.0080(18) 0.015(2) 0.0109(17)
N104 0.062(2) 0.062(2) 0.046(2) 0.0038(16) 0.0019(16) 0.0005(17)
C131 0.054(2) 0.073(3) 0.067(3) -0.001(2) 0.001(2) 0.019(2)
C116 0.058(2) 0.069(3) 0.036(2) -0.0001(19) 0.0081(18) 0.001(2)
C219 0.073(3) 0.064(3) 0.057(3) -0.003(2) 0.008(2) 0.014(2)
C200 0.054(3) 0.042(2) 0.069(3) -0.0051(19) -0.005(2) 0.0121(18)
C133 0.069(3) 0.050(2) 0.041(2) -0.0067(17) -0.0062(19) -0.0068(19)
C226 0.061(3) 0.054(2) 0.054(3) -0.0003(19) -0.005(2) -0.0032(19)
C223 0.077(3) 0.049(2) 0.063(3) -0.007(2) -0.013(2) 0.003(2)
C207 0.064(3) 0.053(2) 0.059(3) -0.010(2) -0.004(2) 0.015(2)
C208 0.051(2) 0.048(2) 0.056(3) -0.0107(18) 0.0007(18) 0.0023(17)
C250 0.052(2) 0.052(2) 0.042(2) 0.0044(17) 0.0038(17) -0.0089(17)
C251 0.050(2) 0.072(3) 0.071(3) 0.021(2) 0.007(2) -0.004(2)
C149 0.049(2) 0.048(2) 0.064(3) 0.0017(19) 0.003(2) -0.0007(17)
C115 0.056(2) 0.070(3) 0.053(3) 0.013(2) 0.004(2) -0.004(2)
C150 0.051(2) 0.045(2) 0.055(2) 0.0059(17) 0.0026(18) -0.0011(17)
C155 0.045(2) 0.070(3) 0.080(3) 0.016(2) 0.008(2) 0.005(2)
C142 0.059(2) 0.048(2) 0.059(3) 0.0001(19) -0.003(2) -0.0120(19)
C101 0.073(3) 0.048(2) 0.066(3) 0.004(2) -0.010(2) -0.009(2)
C107 0.071(3) 0.047(2) 0.071(3) 0.011(2) 0.008(2) 0.007(2)
C218 0.056(2) 0.052(2) 0.053(3) -0.0028(19) -0.0015(19) 0.0034(19)
C241 0.057(2) 0.048(2) 0.050(2) -0.0103(17) 0.0119(18) -0.0071(17)
C124 0.051(2) 0.070(3) 0.051(2) -0.015(2) 0.0019(19) 0.013(2)
C209 0.056(2) 0.051(2) 0.054(2) -0.0044(18) 0.0083(19) -0.0094(18)
C147 0.073(3) 0.049(2) 0.058(3) 0.016(2) 0.002(2) -0.017(2)
C210 0.049(2) 0.060(2) 0.066(3) -0.010(2) 0.007(2) -0.0019(19)
C217 0.052(2) 0.051(2) 0.046(2) -0.0011(17) 0.0006(18) 0.0001(17)
C263 0.065(3) 0.049(2) 0.062(3) -0.0013(19) -0.014(2) 0.0166(19)
C125 0.050(2) 0.069(3) 0.061(3) -0.011(2) 0.000(2) 0.012(2)
C206 0.058(3) 0.064(3) 0.065(3) 0.004(2) -0.004(2) -0.001(2)
C118 0.069(3) 0.069(3) 0.051(3) -0.005(2) 0.001(2) 0.012(2)
C220 0.060(3) 0.053(2) 0.078(3) 0.003(2) 0.009(2) 0.004(2)
C157 0.058(2) 0.056(2) 0.058(3) -0.013(2) 0.012(2) -0.0061(19)
C203 0.086(4) 0.063(3) 0.068(3) 0.012(2) 0.002(3) -0.014(3)
C151 0.075(3) 0.058(2) 0.055(3) 0.002(2) -0.005(2) 0.002(2)
C117 0.065(3) 0.062(3) 0.045(2) -0.0041(19) -0.001(2) 0.005(2)
C158 0.068(3) 0.057(2) 0.049(2) -0.0141(19) 0.011(2) -0.007(2)
C225 0.070(3) 0.052(2) 0.058(3) -0.002(2) 0.004(2) 0.001(2)
C254 0.063(3) 0.051(2) 0.075(3) 0.004(2) 0.000(2) -0.013(2)
C123 0.062(3) 0.066(3) 0.054(3) -0.010(2) 0.010(2) 0.012(2)
C126 0.046(2) 0.071(3) 0.070(3) -0.006(2) -0.006(2) 0.007(2)
C259 0.073(3) 0.083(3) 0.071(3) -0.016(3) 0.020(3) -0.013(3)
C222 0.063(3) 0.085(3) 0.057(3) 0.005(2) 0.006(2) 0.011(2)
C154 0.054(2) 0.047(2) 0.083(3) 0.005(2) -0.005(2) -0.0040(18)
C243 0.102(4) 0.067(3) 0.053(3) -0.005(2) 0.017(3) -0.017(3)
C246 0.070(3) 0.073(3) 0.069(3) -0.015(2) 0.015(2) -0.019(2)
C152 0.061(3) 0.059(3) 0.078(3) -0.006(2) -0.014(2) -0.006(2)
C110 0.051(2) 0.049(2) 0.071(3) 0.000(2) 0.000(2) -0.0016(18)
C252 0.056(3) 0.065(3) 0.089(4) 0.029(3) -0.004(2) -0.018(2)
C112 0.055(3) 0.063(3) 0.142(6) -0.011(3) 0.006(3) -0.006(2)
C234 0.071(3) 0.047(2) 0.065(3) 0.005(2) 0.000(2) -0.003(2)
C227 0.080(3) 0.052(2) 0.073(3) -0.005(2) 0.005(3) -0.007(2)
C211 0.067(3) 0.058(3) 0.087(4) -0.016(2) -0.011(3) -0.002(2)
C162 0.081(4) 0.064(3) 0.101(4) -0.024(3) 0.034(3) -0.007(3)
C161 0.102(5) 0.091(4) 0.094(5) -0.040(4) 0.038(4) -0.035(4)
C127 0.069(3) 0.078(3) 0.097(4) -0.009(3) -0.015(3) 0.002(3)
C233 0.060(3) 0.047(2) 0.066(3) 0.003(2) -0.007(2) -0.0038(19)
C130 0.054(3) 0.087(3) 0.067(3) 0.000(3) -0.008(2) 0.010(2)
C261 0.130(5) 0.067(3) 0.064(3) 0.002(3) 0.016(3) -0.033(3)
O2M 0.116(4) 0.112(4) 0.086(3) -0.012(3) -0.009(3) 0.026(3)
C111 0.056(3) 0.057(3) 0.118(5) -0.002(3) 0.017(3) -0.005(2)
O9M 0.203(6) 0.085(3) 0.086(3) -0.009(2) -0.011(4) 0.030(3)
C235 0.100(4) 0.055(3) 0.071(3) 0.014(2) -0.007(3) -0.007(3)
C135 0.098(4) 0.045(2) 0.060(3) -0.012(2) 0.017(3) -0.017(2)
C138 0.085(4) 0.083(3) 0.057(3) -0.009(2) 0.003(3) -0.034(3)
C120 0.100(4) 0.062(3) 0.073(3) -0.008(2) -0.027(3) 0.005(3)
C205 0.075(3) 0.083(3) 0.072(3) 0.007(3) -0.004(3) -0.018(3)
C153 0.067(3) 0.054(3) 0.090(4) -0.007(2) -0.004(3) -0.006(2)
C143 0.073(3) 0.090(4) 0.058(3) -0.006(3) -0.004(2) -0.020(3)
C230 0.069(3) 0.073(3) 0.096(4) -0.011(3) 0.019(3) -0.001(3)
C253 0.065(3) 0.062(3) 0.094(4) 0.023(3) 0.003(3) -0.019(2)
C221 0.063(3) 0.076(3) 0.078(3) 0.020(3) 0.010(2) 0.004(2)
C113 0.069(3) 0.057(3) 0.134(6) -0.023(3) 0.002(3) -0.008(2)
C159 0.094(4) 0.092(4) 0.049(3) -0.004(3) 0.002(3) -0.017(3)
C129 0.061(3) 0.117(5) 0.083(4) -0.011(4) -0.013(3) 0.000(3)
C204 0.084(4) 0.085(4) 0.068(3) 0.012(3) -0.001(3) -0.026(3)
C114 0.064(3) 0.073(3) 0.083(4) -0.019(3) -0.002(3) -0.003(2)
C146 0.064(3) 0.103(4) 0.067(3) -0.008(3) -0.003(2) -0.037(3)
C103 0.141(6) 0.076(4) 0.063(3) -0.004(3) -0.011(3) -0.042(4)
C122 0.111(5) 0.094(4) 0.060(3) -0.022(3) -0.019(3) 0.037(4)
C105 0.098(5) 0.131(6) 0.097(5) 0.022(4) -0.028(4) -0.054(4)
C136 0.144(6) 0.063(3) 0.071(4) -0.018(3) 0.035(4) -0.052(4)
C260 0.099(4) 0.081(4) 0.075(4) -0.004(3) 0.026(3) -0.029(3)
C160 0.116(5) 0.113(5) 0.066(4) -0.033(4) 0.025(3) -0.048(4)
C244 0.110(5) 0.087(4) 0.071(4) -0.009(3) 0.039(3) -0.033(3)
C236 0.145(6) 0.070(4) 0.093(5) 0.026(3) -0.019(4) -0.032(4)
C262 0.094(4) 0.048(2) 0.062(3) 0.006(2) 0.010(3) -0.007(2)
C245 0.075(3) 0.094(4) 0.086(4) -0.020(3) 0.028(3) -0.029(3)
C145 0.072(4) 0.153(6) 0.064(3) -0.012(4) -0.011(3) -0.037(4)
C9M 0.097(5) 0.103(5) 0.087(4) -0.009(4) -0.026(4) -0.002(4)
C238 0.082(4) 0.077(3) 0.090(4) 0.018(3) -0.012(3) -0.033(3)
C212 0.074(3) 0.072(3) 0.113(5) -0.013(3) -0.005(3) -0.026(3)
C137 0.142(6) 0.079(4) 0.064(3) -0.031(3) 0.041(4) -0.060(4)
C144 0.084(4) 0.144(6) 0.069(4) -0.023(4) -0.009(3) -0.033(4)
C106 0.066(3) 0.090(4) 0.091(4) 0.018(3) -0.018(3) -0.017(3)
C128 0.070(4) 0.091(4) 0.119(5) -0.007(4) -0.024(3) -0.009(3)
C104 0.112(5) 0.132(6) 0.087(5) 0.019(4) -0.039(4) -0.063(5)
O3M 0.097(4) 0.118(5) 0.077(4) 0.023(3) 0.007(3) -0.020(4)
C119 0.103(4) 0.085(4) 0.045(3) -0.009(2) -0.006(3) 0.036(3)
O8M 0.157(7) 0.095(5) 0.145(7) -0.002(4) -0.031(6) -0.029(5)
C214 0.080(4) 0.081(3) 0.074(4) 0.012(3) 0.006(3) -0.023(3)
O4M 0.126(5) 0.117(5) 0.075(4) 0.008(3) -0.001(4) -0.040(4)
C229 0.096(5) 0.100(5) 0.115(6) -0.018(4) 0.037(4) -0.018(4)
C237 0.152(7) 0.088(4) 0.100(5) 0.027(4) -0.027(5) -0.065(5)
C121 0.114(5) 0.082(4) 0.069(4) -0.025(3) -0.026(3) 0.033(3)
C4M 0.127(8) 0.106(7) 0.077(6) 0.012(5) -0.015(5) -0.052(6)
C228 0.094(4) 0.077(4) 0.102(5) -0.019(3) 0.025(4) -0.024(3)
C213 0.083(4) 0.071(3) 0.105(5) 0.017(3) -0.001(3) -0.030(3)
C2M 0.081(4) 0.114(5) 0.105(5) 0.006(4) 0.029(4) 0.020(4)
C8M 0.105(7) 0.091(7) 0.182(12) -0.004(7) -0.029(8) -0.012(5)
C7M 0.101(9) 0.157(14) 0.080(8) 0.062(9) 0.035(7) 0.067(10)
O7M 0.080(5) 0.138(7) 0.047(4) 0.019(4) 0.007(3) -0.013(5)
C3M 0.096(7) 0.132(9) 0.112(8) 0.011(7) 0.028(6) -0.004(6)
O1M 0.077(3) 0.115(4) 0.167(5) -0.033(4) -0.002(3) -0.024(3)
C1M 0.075(4) 0.118(6) 0.160(8) -0.006(6) 0.029(5) -0.003(4)
O5M 0.111(7) 0.151(9) 0.069(6) -0.012(6) -0.002(5) 0.022(7)
C5M 0.111(11) 0.166(16) 0.112(13) -0.058(12) 0.014(10) 0.052(11)
O1S 0.082(3) 0.140(4) 0.105(4) -0.028(3) -0.020(3) 0.003(3)
O6M 0.093(5) 0.084(5) 0.077(5) 0.019(4) -0.002(4) 0.001(4)
C6M 0.136(13) 0.088(9) 0.138(14) 0.041(9) 0.007(11) -0.010(9)

loop_
_atom_type_symbol
_atom_type_description
_atom_type_scat_dispersion_real
_atom_type_scat_dispersion_imag
_atom_type_scat_source
C C 0.0181 0.0091 'International Tables Vol C Tables 4.2.6.8 and 6.1.1.4'
H H 0.0000 0.0000 'International Tables Vol C Tables 4.2.6.8 and 6.1.1.4'
N N 0.0311 0.0180 'International Tables Vol C Tables 4.2.6.8 and 6.1.1.4'
O O 0.0492 0.0322 'International Tables Vol C Tables 4.2.6.8 and 6.1.1.4'

loop_
_geom_angle_atom_site_label_1
_geom_angle_atom_site_label_2
_geom_angle_atom_site_label_3
_geom_angle
_geom_angle_site_symmetry_1
_geom_angle_site_symmetry_3
C200 N201 C201 106.9(4) . .
C200 N201 C207 121.9(4) . .
C207 N201 C201 120.8(4) . .
C239 N209 C234 120.3(4) . .
C232 N209 C239 119.3(3) . .
C232 N209 C234 107.8(4) . .
C240 N210 C239 119.9(4) . .
C240 N210 C242 108.3(3) . .
C239 N210 C242 121.0(4) . .
C224 N207 C231 121.4(4) . .
C224 N207 C226 108.9(4) . .
C231 N207 C226 124.9(4) . .
C215 N203 C209 122.6(4) . .
C208 N203 C215 120.4(4) . .
C208 N203 C209 108.6(3) . .
C256 N214 C257 108.2(4) . .
C256 N214 C255 119.1(4) . .
C255 N214 C257 120.4(4) . .
C216 N204 C215 119.9(4) . .
C216 N204 C217 109.2(3) . .
C217 N204 C215 123.6(3) . .
C116 N105 C118 108.4(4) . .
C116 N105 C123 121.3(4) . .
C118 N105 C123 121.3(4) . .
C224 N206 C223 119.0(4) . .
C224 N206 C225 108.0(4) . .
C223 N206 C225 120.4(4) . .
C248 N213 C249 107.9(4) . .
C248 N213 C255 119.5(3) . .
C255 N213 C249 119.6(4) . .
C200 N200 C202 108.7(3) . .
C200 N200 C263 122.1(4) . .
C263 N200 C202 123.5(4) . .
C216 N205 C223 120.4(4) . .
C216 N205 C218 108.3(3) . .
C223 N205 C218 119.3(4) . .
C140 N110 C139 118.8(4) . .
C140 N110 C142 108.8(4) . .
C139 N110 C142 119.0(4) . .
O101 C108 N102 125.5(5) . .
O101 C108 N103 125.4(5) . .
N103 C108 N102 109.1(4) . .
C148 N113 C149 107.3(4) . .
C148 N113 C155 117.2(4) . .
C155 N113 C149 118.8(4) . .
C132 N109 C139 119.0(4) . .
C132 N109 C134 108.1(4) . .
C139 N109 C134 119.0(4) . .
C240 N211 C247 118.6(4) . .
C240 N211 C241 108.4(3) . .
C247 N211 C241 124.8(4) . .
C207 N202 C210 120.8(4) . .
C208 N202 C207 120.4(3) . .
C208 N202 C210 108.5(4) . .
C100 N100 C163 120.2(4) . .
C100 N100 C102 108.5(4) . .
C163 N100 C102 124.1(4) . .
O205 C240 N210 126.4(4) . .
O205 C240 N211 125.2(4) . .
N210 C240 N211 108.4(4) . .
C156 N114 C155 120.6(4) . .
C156 N114 C157 107.6(4) . .
C155 N114 C157 120.2(4) . .
O100 C100 N100 126.6(5) . .
O100 C100 N101 125.3(5) . .
N100 C100 N101 108.1(4) . .
N110 C140 N111 108.9(3) . .
O105 C140 N110 126.8(4) . .
O105 C140 N111 124.3(5) . .
C163 N115 C158 121.5(4) . .
C156 N115 C163 121.0(4) . .
C156 N115 C158 108.9(3) . .
C231 N208 C233 124.1(4) . .
C232 N208 C231 120.7(4) . .
C232 N208 C233 108.8(3) . .
C248 N212 C247 121.3(4) . .
C248 N212 C250 108.9(3) . .
C247 N212 C250 123.6(3) . .
O207 C256 N214 125.5(4) . .
O207 C256 N215 126.7(4) . .
N215 C256 N214 107.8(4) . .
C256 N215 C258 109.6(3) . .
C256 N215 C263 119.9(4) . .
C263 N215 C258 123.1(4) . .
C132 N108 C131 120.4(4) . .
C132 N108 C133 108.4(4) . .
C131 N108 C133 124.8(4) . .
C131 N107 C126 122.4(4) . .
C124 N107 C131 121.1(4) . .
C124 N107 C126 108.9(4) . .
O206 C248 N213 125.2(4) . .
O206 C248 N212 125.7(4) . .
N212 C248 N213 109.0(3) . .
C140 N111 C141 108.2(4) . .
C140 N111 C147 120.9(4) . .
C147 N111 C141 122.8(4) . .
C108 N102 C107 119.7(4) . .
C108 N102 C110 106.8(4) . .
C107 N102 C110 121.1(4) . .
N214 C257 H257 108.0 . .
N214 C257 C258 101.3(3) . .
N214 C257 C262 119.9(4) . .
C258 C257 H257 108.0 . .
C262 C257 H257 108.0 . .
C262 C257 C258 111.0(4) . .
C148 N112 C150 109.2(3) . .
C148 N112 C147 120.5(4) . .
C147 N112 C150 124.0(4) . .
N108 C132 N109 108.6(4) . .
O104 C132 N109 125.6(5) . .
O104 C132 N108 125.8(5) . .
N100 C163 H16A 108.5 . .
N100 C163 H16B 108.5 . .
N115 C163 N100 115.0(4) . .
N115 C163 H16A 108.5 . .
N115 C163 H16B 108.5 . .
H16A C163 H16B 107.5 . .
N211 C247 N212 115.2(3) . .
N211 C247 H24A 108.5 . .
N211 C247 H24B 108.5 . .
N212 C247 H24A 108.5 . .
N212 C247 H24B 108.5 . .
H24A C247 H24B 107.5 . .
O106 C148 N113 126.1(4) . .
O106 C148 N112 125.5(4) . .
N112 C148 N113 108.5(4) . .
O107 C156 N114 125.1(4) . .
O107 C156 N115 125.4(4) . .
N115 C156 N114 109.5(4) . .
N200 C202 H202 108.4 . .
N200 C202 C201 100.4(4) . .
N200 C202 C203 120.7(4) . .
C201 C202 H202 108.4 . .
C203 C202 H202 108.4 . .
C203 C202 C201 109.7(4) . .
N209 C239 N210 111.8(3) . .
N209 C239 H23A 109.3 . .
N209 C239 H23B 109.3 . .
N210 C239 H23A 109.3 . .
N210 C239 H23B 109.3 . .
H23A C239 H23B 107.9 . .
N110 C139 N109 111.9(3) . .
N110 C139 H13A 109.2 . .
N110 C139 H13B 109.2 . .
N109 C139 H13A 109.2 . .
N109 C139 H13B 109.2 . .
H13A C139 H13B 107.9 . .
C108 N103 C109 108.4(4) . .
C108 N103 C115 120.3(4) . .
C115 N103 C109 124.8(4) . .
N210 C242 H242 108.3 . .
N210 C242 C241 100.5(3) . .
N210 C242 C243 120.0(4) . .
C241 C242 H242 108.3 . .
C243 C242 H242 108.3 . .
C243 C242 C241 110.7(4) . .
C100 N101 C101 106.6(4) . .
C100 N101 C107 119.3(4) . .
C107 N101 C101 121.5(4) . .
C124 N106 C125 107.5(4) . .
C124 N106 C123 119.4(4) . .
C123 N106 C125 120.5(4) . .
N207 C224 N206 108.3(4) . .
O203 C224 N207 126.2(5) . .
O203 C224 N206 125.4(4) . .
N213 C249 H249 108.1 . .
N213 C249 C250 101.0(3) . .
N213 C249 C254 119.9(4) . .
C250 C249 H249 108.1 . .
C254 C249 H249 108.1 . .
C254 C249 C250 110.9(4) . .
N207 C231 N208 114.9(3) . .
N207 C231 H23C 108.6 . .
N207 C231 H23D 108.6 . .
N208 C231 H23C 108.6 . .
N208 C231 H23D 108.6 . .
H23C C231 H23D 107.5 . .
N201 C201 C202 100.9(3) . .
N201 C201 H201 107.8 . .
N201 C201 C206 120.3(4) . .
C202 C201 H201 107.8 . .
C206 C201 C202 111.5(4) . .
C206 C201 H201 107.8 . .
N214 C255 N213 111.7(4) . .
N214 C255 H25A 109.3 . .
N214 C255 H25B 109.3 . .
N213 C255 H25A 109.3 . .
N213 C255 H25B 109.3 . .
H25A C255 H25B 107.9 . .
N109 C134 H134 107.7 . .
N109 C134 C133 100.6(3) . .
N109 C134 C135 120.1(4) . .
C133 C134 H134 107.7 . .
C135 C134 H134 107.7 . .
C135 C134 C133 112.4(4) . .
N209 C232 N208 107.8(4) . .
O204 C232 N209 126.4(4) . .
O204 C232 N208 125.8(4) . .
N205 C216 N204 108.3(4) . .
O202 C216 N204 125.6(4) . .
O202 C216 N205 126.1(4) . .
N111 C141 H141 109.4 . .
N111 C141 C142 100.1(3) . .
N111 C141 C146 119.2(4) . .
C142 C141 H141 109.4 . .
C146 C141 H141 109.4 . .
C146 C141 C142 108.6(4) . .
N103 C109 H109 108.5 . .
N103 C109 C110 100.1(3) . .
N103 C109 C114 120.9(5) . .
C110 C109 H109 108.5 . .
C114 C109 H109 108.5 . .
C114 C109 C110 109.6(4) . .
N203 C215 N204 114.5(4) . .
N203 C215 H21A 108.6 . .
N203 C215 H21B 108.6 . .
N204 C215 H21A 108.6 . .
N204 C215 H21B 108.6 . .
H21A C215 H21B 107.6 . .
N100 C102 H102 108.2 . .
N100 C102 C101 100.8(4) . .
N100 C102 C103 120.4(5) . .
C101 C102 H102 108.2 . .
C101 C102 C103 110.2(4) . .
C103 C102 H102 108.2 . .
N215 C258 C257 99.9(3) . .
N215 C258 H258 108.6 . .
N215 C258 C259 121.0(4) . .
C257 C258 H258 108.6 . .
C257 C258 C259 109.4(4) . .
C259 C258 H258 108.6 . .
C116 N104 C115 120.3(4) . .
C116 N104 C117 108.5(4) . .
C115 N104 C117 123.0(4) . .
N108 C131 H13C 108.7 . .
N108 C131 H13D 108.7 . .
N107 C131 N108 114.3(4) . .
N107 C131 H13C 108.7 . .
N107 C131 H13D 108.7 . .
H13C C131 H13D 107.6 . .
O102 C116 N105 126.0(4) . .
O102 C116 N104 125.8(4) . .
N104 C116 N105 108.2(4) . .
H21C C219 H21D 108.7 . .
C218 C219 H21C 110.5 . .
C218 C219 H21D 110.5 . .
C218 C219 C222 106.2(4) . .
C222 C219 H21C 110.5 . .
C222 C219 H21D 110.5 . .
O200 C200 N201 124.4(5) . .
O200 C200 N200 125.8(4) . .
N200 C200 N201 109.8(4) . .
N108 C133 C134 100.4(4) . .
N108 C133 H133 108.4 . .
N108 C133 C138 120.9(4) . .
C134 C133 H133 108.4 . .
C138 C133 C134 109.8(4) . .
C138 C133 H133 108.4 . .
N207 C226 H226 108.1 . .
N207 C226 C225 100.0(3) . .
N207 C226 C227 120.9(4) . .
C225 C226 H226 108.1 . .
C227 C226 H226 108.1 . .
C227 C226 C225 110.9(4) . .
N206 C223 N205 112.1(4) . .
N206 C223 H22A 109.2 . .
N206 C223 H22B 109.2 . .
N205 C223 H22A 109.2 . .
N205 C223 H22B 109.2 . .
H22A C223 H22B 107.9 . .
N201 C207 H20A 109.6 . .
N201 C207 H20B 109.6 . .
N202 C207 N201 110.4(3) . .
N202 C207 H20A 109.6 . .
N202 C207 H20B 109.6 . .
H20A C207 H20B 108.1 . .
O201 C208 N203 124.9(4) . .
O201 C208 N202 127.0(4) . .
N202 C208 N203 108.1(3) . .
N212 C250 C249 100.0(3) . .
N212 C250 H250 108.7 . .
N212 C250 C251 121.1(4) . .
C249 C250 H250 108.7 . .
C251 C250 C249 109.1(3) . .
C251 C250 H250 108.7 . .
C250 C251 H25C 110.5 . .
C250 C251 H25D 110.5 . .
C250 C251 C252 105.9(4) . .
H25C C251 H25D 108.7 . .
C252 C251 H25C 110.5 . .
C252 C251 H25D 110.5 . .
N113 C149 H149 108.3 . .
N113 C149 C150 101.6(3) . .
N113 C149 C154 120.1(4) . .
C150 C149 H149 108.3 . .
C150 C149 C154 109.6(4) . .
C154 C149 H149 108.3 . .
N103 C115 N104 115.3(4) . .
N103 C115 H11A 108.4 . .
N103 C115 H11B 108.4 . .
N104 C115 H11A 108.4 . .
N104 C115 H11B 108.4 . .
H11A C115 H11B 107.5 . .
N112 C150 C149 99.6(3) . .
N112 C150 H150 109.0 . .
N112 C150 C151 119.8(4) . .
C149 C150 H150 109.0 . .
C151 C150 C149 109.9(4) . .
C151 C150 H150 109.0 . .
N113 C155 H15A 109.2 . .
N113 C155 H15B 109.2 . .
N114 C155 N113 111.8(4) . .
N114 C155 H15A 109.2 . .
N114 C155 H15B 109.2 . .
H15A C155 H15B 107.9 . .
N110 C142 C141 100.5(4) . .
N110 C142 H142 108.0 . .
N110 C142 C143 120.5(4) . .
C141 C142 H142 108.0 . .
C143 C142 C141 111.0(4) . .
C143 C142 H142 108.0 . .
N101 C101 C102 101.2(4) . .
N101 C101 H101 108.1 . .
N101 C101 C106 119.0(5) . .
C102 C101 H101 108.1 . .
C102 C101 C106 111.9(4) . .
C106 C101 H101 108.1 . .
N102 C107 H10A 109.1 . .
N102 C107 H10B 109.1 . .
N101 C107 N102 112.4(4) . .
N101 C107 H10A 109.1 . .
N101 C107 H10B 109.1 . .
H10A C107 H10B 107.9 . .
N205 C218 C219 120.5(4) . .
N205 C218 H218 108.0 . .
N205 C218 C217 100.8(4) . .
C219 C218 H218 108.0 . .
C219 C218 C217 110.7(4) . .
C217 C218 H218 108.0 . .
N211 C241 C242 99.9(3) . .
N211 C241 H241 108.8 . .
N211 C241 C246 120.5(4) . .
C242 C241 H241 108.8 . .
C246 C241 C242 109.4(4) . .
C246 C241 H241 108.8 . .
O103 C124 N107 126.3(4) . .
O103 C124 N106 125.1(5) . .
N107 C124 N106 108.6(4) . .
N203 C209 H209 107.8 . .
N203 C209 C210 100.0(3) . .
N203 C209 C214 121.9(4) . .
C210 C209 H209 107.8 . .
C214 C209 H209 107.8 . .
C214 C209 C210 110.5(4) . .
N111 C147 H14A 108.5 . .
N111 C147 H14B 108.5 . .
N112 C147 N111 115.2(4) . .
N112 C147 H14A 108.5 . .
N112 C147 H14B 108.5 . .
H14A C147 H14B 107.5 . .
N202 C210 C209 102.0(3) . .
N202 C210 H210 107.7 . .
N202 C210 C211 120.5(4) . .
C209 C210 H210 107.7 . .
C209 C210 C211 110.5(4) . .
C211 C210 H210 107.7 . .
N204 C217 C218 100.4(3) . .
N204 C217 H217 108.6 . .
N204 C217 C220 120.3(4) . .
C218 C217 H217 108.6 . .
C220 C217 C218 109.6(4) . .
C220 C217 H217 108.6 . .
N200 C263 H26A 108.3 . .
N200 C263 H26B 108.3 . .
N215 C263 N200 115.9(3) . .
N215 C263 H26A 108.3 . .
N215 C263 H26B 108.3 . .
H26A C263 H26B 107.4 . .
N106 C125 H125 108.4 . .
N106 C125 C126 101.5(4) . .
N106 C125 C130 120.3(4) . .
C126 C125 H125 108.4 . .
C126 C125 C130 109.4(4) . .
C130 C125 H125 108.4 . .
C201 C206 H20C 110.4 . .
C201 C206 H20D 110.4 . .
C201 C206 C205 106.5(4) . .
H20C C206 H20D 108.6 . .
C205 C206 H20C 110.4 . .
C205 C206 H20D 110.4 . .
N105 C118 H118 108.3 . .
N105 C118 C117 101.4(4) . .
N105 C118 C119 119.9(5) . .
C117 C118 H118 108.3 . .
C119 C118 H118 108.2 . .
C119 C118 C117 110.2(4) . .
C217 C220 H22C 110.5 . .
C217 C220 H22D 110.5 . .
C217 C220 C221 106.0(4) . .
H22C C220 H22D 108.7 . .
C221 C220 H22C 110.5 . .
C221 C220 H22D 110.5 . .
N114 C157 H157 107.7 . .
N114 C157 C158 102.6(3) . .
N114 C157 C162 121.4(5) . .
C158 C157 H157 107.7 . .
C162 C157 H157 107.7 . .
C162 C157 C158 108.9(4) . .
C202 C203 H20E 110.4 . .
C202 C203 H20F 110.4 . .
C202 C203 C204 106.4(4) . .
H20E C203 H20F 108.6 . .
C204 C203 H20E 110.4 . .
C204 C203 H20F 110.4 . .
C150 C151 H15C 110.4 . .
C150 C151 H15D 110.4 . .
C150 C151 C152 106.6(4) . .
H15C C151 H15D 108.6 . .
C152 C151 H15C 110.4 . .
C152 C151 H15D 110.4 . .
N104 C117 C118 100.9(4) . .
N104 C117 H117 108.2 . .
N104 C117 C120 120.9(4) . .
C118 C117 H117 108.2 . .
C118 C117 C120 109.9(4) . .
C120 C117 H117 108.2 . .
N115 C158 C157 100.8(4) . .
N115 C158 H158 108.2 . .
N115 C158 C159 120.0(4) . .
C157 C158 H158 108.2 . .
C157 C158 C159 110.8(4) . .
C159 C158 H158 108.2 . .
N206 C225 C226 101.2(4) . .
N206 C225 H225 108.1 . .
N206 C225 C230 120.7(4) . .
C226 C225 H225 108.1 . .
C230 C225 C226 109.9(4) . .
C230 C225 H225 108.1 . .
C249 C254 H25E 110.5 . .
C249 C254 H25F 110.5 . .
C249 C254 C253 106.2(5) . .
H25E C254 H25F 108.7 . .
C253 C254 H25E 110.5 . .
C253 C254 H25F 110.5 . .
N105 C123 H12A 109.5 . .
N105 C123 H12B 109.5 . .
N106 C123 N105 110.7(4) . .
N106 C123 H12A 109.5 . .
N106 C123 H12B 109.5 . .
H12A C123 H12B 108.1 . .
N107 C126 C125 100.3(4) . .
N107 C126 H126 109.0 . .
N107 C126 C127 118.5(4) . .
C125 C126 H126 109.0 . .
C127 C126 C125 110.6(5) . .
C127 C126 H126 109.0 . .
C258 C259 H25G 110.4 . .
C258 C259 H25H 110.4 . .
C258 C259 C260 106.6(5) . .
H25G C259 H25H 108.6 . .
C260 C259 H25G 110.4 . .
C260 C259 H25H 110.4 . .
C219 C222 H22E 108.8 . .
C219 C222 H22F 108.8 . .
H22E C222 H22F 107.7 . .
C221 C222 C219 113.6(4) . .
C221 C222 H22E 108.8 . .
C221 C222 H22F 108.8 . .
C149 C154 H15E 110.6 . .
C149 C154 H15F 110.6 . .
C149 C154 C153 105.9(4) . .
H15E C154 H15F 108.7 . .
C153 C154 H15E 110.6 . .
C153 C154 H15F 110.6 . .
C242 C243 H24C 110.5 . .
C242 C243 H24D 110.5 . .
H24C C243 H24D 108.6 . .
C244 C243 C242 106.4(4) . .
C244 C243 H24C 110.5 . .
C244 C243 H24D 110.5 . .
C241 C246 H24E 110.5 . .
C241 C246 H24F 110.5 . .
C241 C246 C245 106.2(4) . .
H24E C246 H24F 108.7 . .
C245 C246 H24E 110.5 . .
C245 C246 H24F 110.5 . .
C151 C152 H15G 108.8 . .
C151 C152 H15H 108.8 . .
H15G C152 H15H 107.7 . .
C153 C152 C151 113.7(4) . .
C153 C152 H15G 108.8 . .
C153 C152 H15H 108.8 . .
N102 C110 C109 101.2(3) . .
N102 C110 H110 108.0 . .
N102 C110 C111 119.4(5) . .
C109 C110 H110 108.0 . .
C111 C110 C109 111.6(4) . .
C111 C110 H110 108.0 . .
C251 C252 H25I 108.9 . .
C251 C252 H25J 108.9 . .
H25I C252 H25J 107.7 . .
C253 C252 C251 113.5(4) . .
C253 C252 H25I 108.9 . .
C253 C252 H25J 108.9 . .
H11C C112 H11D 107.9 . .
C111 C112 H11C 109.1 . .
C111 C112 H11D 109.1 . .
C111 C112 C113 112.4(4) . .
C113 C112 H11C 109.1 . .
C113 C112 H11D 109.1 . .
N209 C234 H234 107.6 . .
N209 C234 C233 101.4(4) . .
N209 C234 C235 121.2(4) . .
C233 C234 H234 107.6 . .
C235 C234 H234 107.6 . .
C235 C234 C233 110.8(4) . .
C226 C227 H22G 110.4 . .
C226 C227 H22H 110.4 . .
C226 C227 C228 106.8(4) . .
H22G C227 H22H 108.6 . .
C228 C227 H22G 110.4 . .
C228 C227 H22H 110.4 . .
C210 C211 H21E 110.4 . .
C210 C211 H21F 110.4 . .
C210 C211 C212 106.5(5) . .
H21E C211 H21F 108.6 . .
C212 C211 H21E 110.4 . .
C212 C211 H21F 110.4 . .
C157 C162 H16C 110.3 . .
C157 C162 H16D 110.3 . .
C157 C162 C161 107.2(5) . .
H16C C162 H16D 108.5 . .
C161 C162 H16C 110.3 . .
C161 C162 H16D 110.3 . .
C162 C161 H16E 108.7 . .
C162 C161 H16F 108.7 . .
C162 C161 C160 114.2(5) . .
H16E C161 H16F 107.6 . .
C160 C161 H16E 108.7 . .
C160 C161 H16F 108.7 . .
C126 C127 H12C 110.8 . .
C126 C127 H12D 110.8 . .
C126 C127 C128 104.9(5) . .
H12C C127 H12D 108.8 . .
C128 C127 H12C 110.8 . .
C128 C127 H12D 110.8 . .
N208 C233 C234 99.7(3) . .
N208 C233 H233 108.6 . .
N208 C233 C238 119.8(4) . .
C234 C233 H233 108.6 . .
C238 C233 C234 111.0(5) . .
C238 C233 H233 108.6 . .
C125 C130 H13E 110.6 . .
C125 C130 H13F 110.6 . .
C125 C130 C129 105.7(4) . .
H13E C130 H13F 108.7 . .
C129 C130 H13E 110.6 . .
C129 C130 H13F 110.6 . .
H26C C261 H26D 107.7 . .
C260 C261 H26C 108.9 . .
C260 C261 H26D 108.9 . .
C260 C261 C262 113.3(5) . .
C262 C261 H26C 108.9 . .
C262 C261 H26D 108.9 . .
C2M O2M H2M 109.5 . .
C110 C111 C112 107.4(5) . .
C110 C111 H11E 110.2 . .
C110 C111 H11F 110.2 . .
C112 C111 H11E 110.2 . .
C112 C111 H11F 110.2 . .
H11E C111 H11F 108.5 . .
C9M O9M H9M 109.5 . .
C234 C235 H23E 110.4 . .
C234 C235 H23F 110.4 . .
C234 C235 C236 106.7(5) . .
H23E C235 H23F 108.6 . .
C236 C235 H23E 110.4 . .
C236 C235 H23F 110.4 . .
C134 C135 H13G 110.4 . .
C134 C135 H13H 110.4 . .
C134 C135 C136 106.6(5) . .
H13G C135 H13H 108.6 . .
C136 C135 H13G 110.4 . .
C136 C135 H13H 110.4 . .
C133 C138 H13I 110.5 . .
C133 C138 H13J 110.5 . .
C133 C138 C137 106.3(5) . .
H13I C138 H13J 108.7 . .
C137 C138 H13I 110.5 . .
C137 C138 H13J 110.5 . .
C117 C120 H12E 110.6 . .
C117 C120 H12F 110.6 . .
C117 C120 C121 105.6(5) . .
H12E C120 H12F 108.8 . .
C121 C120 H12E 110.6 . .
C121 C120 H12F 110.6 . .
C206 C205 H20G 108.9 . .
C206 C205 H20H 108.9 . .
H20G C205 H20H 107.7 . .
C204 C205 C206 113.3(4) . .
C204 C205 H20G 108.9 . .
C204 C205 H20H 108.9 . .
C154 C153 H15I 108.8 . .
C154 C153 H15J 108.8 . .
C152 C153 C154 113.8(4) . .
C152 C153 H15I 108.8 . .
C152 C153 H15J 108.8 . .
H15I C153 H15J 107.7 . .
C142 C143 H14C 110.6 . .
C142 C143 H14D 110.6 . .
C142 C143 C144 105.5(5) . .
H14C C143 H14D 108.8 . .
C144 C143 H14C 110.6 . .
C144 C143 H14D 110.6 . .
C225 C230 H23G 110.4 . .
C225 C230 H23H 110.4 . .
C225 C230 C229 106.6(5) . .
H23G C230 H23H 108.6 . .
C229 C230 H23G 110.4 . .
C229 C230 H23H 110.4 . .
C254 C253 H25K 109.1 . .
C254 C253 H25L 109.1 . .
C252 C253 C254 112.7(4) . .
C252 C253 H25K 109.1 . .
C252 C253 H25L 109.1 . .
H25K C253 H25L 107.8 . .
C220 C221 H22I 108.8 . .
C220 C221 H22J 108.8 . .
C222 C221 C220 114.0(4) . .
C222 C221 H22I 108.8 . .
C222 C221 H22J 108.8 . .
H22I C221 H22J 107.6 . .
C112 C113 H11G 108.9 . .
C112 C113 H11H 108.9 . .
C112 C113 C114 113.3(5) . .
H11G C113 H11H 107.7 . .
C114 C113 H11G 108.9 . .
C114 C113 H11H 108.9 . .
C158 C159 H15K 110.6 . .
C158 C159 H15L 110.6 . .
C158 C159 C160 105.7(5) . .
H15K C159 H15L 108.7 . .
C160 C159 H15K 110.6 . .
C160 C159 H15L 110.6 . .
C130 C129 H12G 108.8 . .
C130 C129 H12H 108.8 . .
C130 C129 C128 113.8(5) . .
H12G C129 H12H 107.7 . .
C128 C129 H12G 108.8 . .
C128 C129 H12H 108.8 . .
C203 C204 H20I 108.9 . .
C203 C204 H20J 108.9 . .
C205 C204 C203 113.5(6) . .
C205 C204 H20I 108.9 . .
C205 C204 H20J 108.9 . .
H20I C204 H20J 107.7 . .
C109 C114 C113 105.4(5) . .
C109 C114 H11I 110.7 . .
C109 C114 H11J 110.7 . .
C113 C114 H11I 110.7 . .
C113 C114 H11J 110.7 . .
H11I C114 H11J 108.8 . .
C141 C146 H14E 110.6 . .
C141 C146 H14F 110.6 . .
C141 C146 C145 105.8(5) . .
H14E C146 H14F 108.7 . .
C145 C146 H14E 110.6 . .
C145 C146 H14F 110.6 . .
C102 C103 H10C 110.4 . .
C102 C103 H10D 110.4 . .
C102 C103 C104 106.6(6) . .
H10C C103 H10D 108.6 . .
C104 C103 H10C 110.4 . .
C104 C103 H10D 110.4 . .
H12I C122 H12J 107.6 . .
C119 C122 H12I 108.8 . .
C119 C122 H12J 108.8 . .
C121 C122 H12I 108.8 . .
C121 C122 H12J 108.8 . .
C121 C122 C119 114.0(5) . .
H10E C105 H10F 107.8 . .
C106 C105 H10E 109.0 . .
C106 C105 H10F 109.0 . .
C104 C105 H10E 109.0 . .
C104 C105 H10F 109.0 . .
C104 C105 C106 112.8(5) . .
C135 C136 H13K 109.1 . .
C135 C136 H13L 109.1 . .
H13K C136 H13L 107.8 . .
C137 C136 C135 112.5(4) . .
C137 C136 H13K 109.1 . .
C137 C136 H13L 109.1 . .
C259 C260 H26E 108.7 . .
C259 C260 H26F 108.7 . .
C261 C260 C259 114.4(5) . .
C261 C260 H26E 108.7 . .
C261 C260 H26F 108.7 . .
H26E C260 H26F 107.6 . .
C161 C160 C159 114.0(5) . .
C161 C160 H16G 108.7 . .
C161 C160 H16H 108.7 . .
C159 C160 H16G 108.7 . .
C159 C160 H16H 108.7 . .
H16G C160 H16H 107.6 . .
C243 C244 H24G 109.0 . .
C243 C244 H24H 109.0 . .
C243 C244 C245 112.9(5) . .
H24G C244 H24H 107.8 . .
C245 C244 H24G 109.0 . .
C245 C244 H24H 109.0 . .
C235 C236 H23I 109.1 . .
C235 C236 H23J 109.1 . .
C235 C236 C237 112.4(6) . .
H23I C236 H23J 107.9 . .
C237 C236 H23I 109.1 . .
C237 C236 H23J 109.1 . .
C257 C262 C261 105.6(5) . .
C257 C262 H26G 110.6 . .
C257 C262 H26H 110.6 . .
C261 C262 H26G 110.6 . .
C261 C262 H26H 110.6 . .
H26G C262 H26H 108.8 . .
C246 C245 C244 113.6(5) . .
C246 C245 H24I 108.8 . .
C246 C245 H24J 108.8 . .
C244 C245 H24I 108.8 . .
C244 C245 H24J 108.8 . .
H24I C245 H24J 107.7 . .
C146 C145 H14G 108.6 . .
C146 C145 H14H 108.6 . .
H14G C145 H14H 107.6 . .
C144 C145 C146 114.5(5) . .
C144 C145 H14G 108.6 . .
C144 C145 H14H 108.6 . .
O9M C9M H9MA 109.5 . .
O9M C9M H9MB 109.5 . .
O9M C9M H9MC 109.5 . .
H9MA C9M H9MB 109.5 . .
H9MA C9M H9MC 109.5 . .
H9MB C9M H9MC 109.5 . .
C233 C238 H23K 110.5 . .
C233 C238 H23L 110.5 . .
C233 C238 C237 106.3(5) . .
H23K C238 H23L 108.7 . .
C237 C238 H23K 110.5 . .
C237 C238 H23L 110.5 . .
C211 C212 H21G 108.9 . .
C211 C212 H21H 108.9 . .
H21G C212 H21H 107.8 . .
C213 C212 C211 113.2(4) . .
C213 C212 H21G 108.9 . .
C213 C212 H21H 108.9 . .
C138 C137 H13M 108.8 . .
C138 C137 H13N 108.8 . .
C136 C137 C138 113.8(5) . .
C136 C137 H13M 108.8 . .
C136 C137 H13N 108.8 . .
H13M C137 H13N 107.7 . .
C143 C144 H14I 108.9 . .
C143 C144 H14J 108.9 . .
C145 C144 C143 113.3(6) . .
C145 C144 H14I 108.9 . .
C145 C144 H14J 108.9 . .
H14I C144 H14J 107.7 . .
C101 C106 C105 106.8(6) . .
C101 C106 H10G 110.4 . .
C101 C106 H10H 110.4 . .
C105 C106 H10G 110.4 . .
C105 C106 H10H 110.4 . .
H10G C106 H10H 108.6 . .
C127 C128 H12K 108.8 . .
C127 C128 H12L 108.8 . .
C129 C128 C127 113.9(6) . .
C129 C128 H12K 108.8 . .
C129 C128 H12L 108.8 . .
H12K C128 H12L 107.7 . .
C103 C104 H10I 108.7 . .
C103 C104 H10J 108.7 . .
C105 C104 C103 114.2(6) . .
C105 C104 H10I 108.7 . .
C105 C104 H10J 108.7 . .
H10I C104 H10J 107.6 . .
C3M O3M H3M 109.5 . .
C118 C119 C122 107.1(5) . .
C118 C119 H11K 110.3 . .
C118 C119 H11L 110.3 . .
C122 C119 H11K 110.3 . .
C122 C119 H11L 110.3 . .
H11K C119 H11L 108.5 . .
C8M O8M H8M 109.5 . .
C209 C214 H21I 110.1 . .
C209 C214 H21J 110.1 . .
C209 C214 C213 108.0(5) . .
H21I C214 H21J 108.4 . .
C213 C214 H21I 110.1 . .
C213 C214 H21J 110.1 . .
C4M O4M H4M 109.5 . .
C230 C229 H22K 108.5 . .
C230 C229 H22L 108.5 . .
H22K C229 H22L 107.5 . .
C228 C229 C230 115.0(6) . .
C228 C229 H22K 108.5 . .
C228 C229 H22L 108.5 . .
C236 C237 H23M 109.0 . .
C236 C237 H23N 109.0 . .
C238 C237 C236 112.8(6) . .
C238 C237 H23M 109.0 . .
C238 C237 H23N 109.0 . .
H23M C237 H23N 107.8 . .
C120 C121 H12M 109.0 . .
C120 C121 H12N 109.0 . .
C122 C121 C120 112.8(5) . .
C122 C121 H12M 109.0 . .
C122 C121 H12N 109.0 . .
H12M C121 H12N 107.8 . .
O4M C4M H4MA 109.5 . .
O4M C4M H4MB 109.5 . .
O4M C4M H4MC 109.5 . .
H4MA C4M H4MB 109.5 . .
H4MA C4M H4MC 109.5 . .
H4MB C4M H4MC 109.5 . .
C227 C228 H22M 108.8 . .
C227 C228 H22N 108.8 . .
C229 C228 C227 113.6(5) . .
C229 C228 H22M 108.8 . .
C229 C228 H22N 108.8 . .
H22M C228 H22N 107.7 . .
C212 C213 H21K 109.3 . .
C212 C213 H21L 109.3 . .
C214 C213 C212 111.5(5) . .
C214 C213 H21K 109.3 . .
C214 C213 H21L 109.3 . .
H21K C213 H21L 108.0 . .
O2M C2M H2MA 109.5 . .
O2M C2M H2MB 109.5 . .
O2M C2M H2MC 109.5 . .
H2MA C2M H2MB 109.5 . .
H2MA C2M H2MC 109.5 . .
H2MB C2M H2MC 109.5 . .
O8M C8M H8MA 109.5 . .
O8M C8M H8MB 109.5 . .
O8M C8M H8MC 109.5 . .
H8MA C8M H8MB 109.5 . .
H8MA C8M H8MC 109.5 . .
H8MB C8M H8MC 109.5 . .
H7MA C7M H7MB 109.5 . .
H7MA C7M H7MC 109.5 . .
H7MB C7M H7MC 109.5 . .
O7M C7M H7MA 109.5 . .
O7M C7M H7MB 109.5 . .
O7M C7M H7MC 109.5 . .
C7M O7M H7M 109.5 . .
O3M C3M H3MA 109.5 . .
O3M C3M H3MB 109.5 . .
O3M C3M H3MC 109.5 . .
H3MA C3M H3MB 109.5 . .
H3MA C3M H3MC 109.5 . .
H3MB C3M H3MC 109.5 . .
C1M O1M H1M 109.5 . .
O1M C1M H1MA 109.5 . .
O1M C1M H1MB 109.5 . .
O1M C1M H1MC 109.5 . .
H1MA C1M H1MB 109.5 . .
H1MA C1M H1MC 109.5 . .
H1MB C1M H1MC 109.5 . .
C5M O5M H5M 109.5 . .
O5M C5M H5MA 109.5 . .
O5M C5M H5MB 109.5 . .
O5M C5M H5MC 109.5 . .
H5MA C5M H5MB 109.5 . .
H5MA C5M H5MC 109.5 . .
H5MB C5M H5MC 109.5 . .
H1SA O1S H1SB 109.4 . .
C6M O6M H6M 109.5 . .
O6M C6M H6MA 109.5 . .
O6M C6M H6MB 109.5 . .
O6M C6M H6MC 109.5 . .
H6MA C6M H6MB 109.5 . .
H6MA C6M H6MC 109.5 . .
H6MB C6M H6MC 109.5 . .

loop_
_geom_bond_atom_site_label_1
_geom_bond_atom_site_label_2
_geom_bond_distance
_geom_bond_site_symmetry_2
O205 C240 1.235(5) .
O206 C248 1.234(5) .
O107 C156 1.230(5) .
O103 C124 1.225(6) .
N201 C201 1.479(6) .
N201 C200 1.386(6) .
N201 C207 1.453(6) .
N209 C239 1.442(5) .
N209 C232 1.385(6) .
N209 C234 1.447(6) .
N210 C240 1.365(6) .
N210 C239 1.455(6) .
N210 C242 1.459(6) .
N207 C224 1.377(6) .
N207 C231 1.448(6) .
N207 C226 1.457(6) .
N203 C215 1.453(6) .
N203 C208 1.391(6) .
N203 C209 1.460(5) .
N214 C256 1.382(6) .
N214 C257 1.460(6) .
N214 C255 1.456(6) .
O204 C232 1.215(6) .
O102 C116 1.223(5) .
N204 C216 1.383(6) .
N204 C215 1.469(6) .
N204 C217 1.466(6) .
N105 C116 1.382(6) .
N105 C118 1.451(6) .
N105 C123 1.465(6) .
O207 C256 1.222(6) .
N206 C224 1.380(6) .
N206 C223 1.448(6) .
N206 C225 1.450(6) .
O203 C224 1.223(6) .
O200 C200 1.240(6) .
N213 C248 1.370(6) .
N213 C249 1.460(5) .
N213 C255 1.458(6) .
N200 C202 1.473(6) .
N200 C200 1.356(7) .
N200 C263 1.446(6) .
O201 C208 1.236(5) .
N205 C216 1.367(6) .
N205 C223 1.458(6) .
N205 C218 1.474(6) .
O100 C100 1.222(6) .
N110 C140 1.350(6) .
N110 C139 1.457(6) .
N110 C142 1.461(5) .
C108 O101 1.229(5) .
C108 N102 1.381(6) .
C108 N103 1.379(6) .
N113 C148 1.380(6) .
N113 C149 1.479(6) .
N113 C155 1.465(6) .
N109 C132 1.380(6) .
N109 C139 1.458(6) .
N109 C134 1.461(5) .
N211 C240 1.393(5) .
N211 C247 1.451(6) .
N211 C241 1.454(6) .
N202 C207 1.443(6) .
N202 C208 1.370(5) .
N202 C210 1.446(6) .
O106 C148 1.218(6) .
N100 C100 1.384(6) .
N100 C163 1.447(7) .
N100 C102 1.454(6) .
O202 C216 1.226(6) .
N114 C156 1.376(6) .
N114 C155 1.451(6) .
N114 C157 1.468(6) .
C100 N101 1.389(6) .
O105 C140 1.237(5) .
C140 N111 1.384(6) .
N115 C163 1.432(6) .
N115 C156 1.371(6) .
N115 C158 1.477(6) .
N208 C231 1.453(6) .
N208 C232 1.389(6) .
N208 C233 1.461(6) .
N212 C248 1.365(6) .
N212 C247 1.457(6) .
N212 C250 1.466(5) .
C256 N215 1.370(6) .
N215 C258 1.469(6) .
N215 C263 1.444(6) .
N108 C132 1.377(7) .
N108 C131 1.447(7) .
N108 C133 1.468(6) .
N107 C131 1.446(7) .
N107 C124 1.376(7) .
N107 C126 1.467(6) .
N111 C141 1.468(6) .
N111 C147 1.457(7) .
N102 C107 1.437(6) .
N102 C110 1.474(6) .
C257 H257 1.0000 .
C257 C258 1.513(6) .
C257 C262 1.510(6) .
N112 C148 1.377(6) .
N112 C150 1.481(5) .
N112 C147 1.454(6) .
C132 O104 1.231(6) .
C163 H16A 0.9900 .
C163 H16B 0.9900 .
C247 H24A 0.9900 .
C247 H24B 0.9900 .
C202 H202 1.0000 .
C202 C201 1.520(6) .
C202 C203 1.507(7) .
C239 H23A 0.9900 .
C239 H23B 0.9900 .
C139 H13A 0.9900 .
C139 H13B 0.9900 .
N103 C109 1.459(6) .
N103 C115 1.442(6) .
C242 H242 1.0000 .
C242 C241 1.534(6) .
C242 C243 1.527(7) .
N101 C101 1.471(6) .
N101 C107 1.433(7) .
N106 C124 1.388(6) .
N106 C125 1.455(6) .
N106 C123 1.439(7) .
C249 H249 1.0000 .
C249 C250 1.521(6) .
C249 C254 1.509(6) .
C231 H23C 0.9900 .
C231 H23D 0.9900 .
C201 H201 1.0000 .
C201 C206 1.491(6) .
C255 H25A 0.9900 .
C255 H25B 0.9900 .
C134 H134 1.0000 .
C134 C133 1.525(7) .
C134 C135 1.491(7) .
C141 H141 1.0000 .
C141 C142 1.525(7) .
C141 C146 1.521(6) .
C109 H109 1.0000 .
C109 C110 1.516(7) .
C109 C114 1.513(7) .
C215 H21A 0.9900 .
C215 H21B 0.9900 .
C102 H102 1.0000 .
C102 C101 1.493(8) .
C102 C103 1.503(7) .
C258 H258 1.0000 .
C258 C259 1.516(7) .
N104 C116 1.382(6) .
N104 C115 1.453(6) .
N104 C117 1.464(6) .
C131 H13C 0.9900 .
C131 H13D 0.9900 .
C219 H21C 0.9900 .
C219 H21D 0.9900 .
C219 C218 1.508(7) .
C219 C222 1.530(8) .
C133 H133 1.0000 .
C133 C138 1.513(6) .
C226 H226 1.0000 .
C226 C225 1.524(7) .
C226 C227 1.525(7) .
C223 H22A 0.9900 .
C223 H22B 0.9900 .
C207 H20A 0.9900 .
C207 H20B 0.9900 .
C250 H250 1.0000 .
C250 C251 1.507(6) .
C251 H25C 0.9900 .
C251 H25D 0.9900 .
C251 C252 1.541(8) .
C149 H149 1.0000 .
C149 C150 1.510(6) .
C149 C154 1.519(6) .
C115 H11A 0.9900 .
C115 H11B 0.9900 .
C150 H150 1.0000 .
C150 C151 1.502(6) .
C155 H15A 0.9900 .
C155 H15B 0.9900 .
C142 H142 1.0000 .
C142 C143 1.509(7) .
C101 H101 1.0000 .
C101 C106 1.516(8) .
C107 H10A 0.9900 .
C107 H10B 0.9900 .
C218 H218 1.0000 .
C218 C217 1.521(6) .
C241 H241 1.0000 .
C241 C246 1.513(6) .
C209 H209 1.0000 .
C209 C210 1.515(6) .
C209 C214 1.481(7) .
C147 H14A 0.9900 .
C147 H14B 0.9900 .
C210 H210 1.0000 .
C210 C211 1.515(7) .
C217 H217 1.0000 .
C217 C220 1.491(6) .
C263 H26A 0.9900 .
C263 H26B 0.9900 .
C125 H125 1.0000 .
C125 C126 1.523(8) .
C125 C130 1.525(6) .
C206 H20C 0.9900 .
C206 H20D 0.9900 .
C206 C205 1.530(8) .
C118 H118 1.0000 .
C118 C117 1.512(7) .
C118 C119 1.506(7) .
C220 H22C 0.9900 .
C220 H22D 0.9900 .
C220 C221 1.547(8) .
C157 H157 1.0000 .
C157 C158 1.505(7) .
C157 C162 1.500(7) .
C203 H20E 0.9900 .
C203 H20F 0.9900 .
C203 C204 1.543(8) .
C151 H15C 0.9900 .
C151 H15D 0.9900 .
C151 C152 1.533(7) .
C117 H117 1.0000 .
C117 C120 1.512(7) .
C158 H158 1.0000 .
C158 C159 1.512(7) .
C225 H225 1.0000 .
C225 C230 1.512(8) .
C254 H25E 0.9900 .
C254 H25F 0.9900 .
C254 C253 1.544(7) .
C123 H12A 0.9900 .
C123 H12B 0.9900 .
C126 H126 1.0000 .
C126 C127 1.513(8) .
C259 H25G 0.9900 .
C259 H25H 0.9900 .
C259 C260 1.520(9) .
C222 H22E 0.9900 .
C222 H22F 0.9900 .
C222 C221 1.517(7) .
C154 H15E 0.9900 .
C154 H15F 0.9900 .
C154 C153 1.534(7) .
C243 H24C 0.9900 .
C243 H24D 0.9900 .
C243 C244 1.508(8) .
C246 H24E 0.9900 .
C246 H24F 0.9900 .
C246 C245 1.540(8) .
C152 H15G 0.9900 .
C152 H15H 0.9900 .
C152 C153 1.516(7) .
C110 H110 1.0000 .
C110 C111 1.502(7) .
C252 H25I 0.9900 .
C252 H25J 0.9900 .
C252 C253 1.523(8) .
C112 H11C 0.9900 .
C112 H11D 0.9900 .
C112 C111 1.519(9) .
C112 C113 1.537(9) .
C234 H234 1.0000 .
C234 C233 1.522(7) .
C234 C235 1.507(7) .
C227 H22G 0.9900 .
C227 H22H 0.9900 .
C227 C228 1.524(9) .
C211 H21E 0.9900 .
C211 H21F 0.9900 .
C211 C212 1.541(9) .
C162 H16C 0.9900 .
C162 H16D 0.9900 .
C162 C161 1.521(10) .
C161 H16E 0.9900 .
C161 H16F 0.9900 .
C161 C160 1.530(11) .
C127 H12C 0.9900 .
C127 H12D 0.9900 .
C127 C128 1.558(8) .
C233 H233 1.0000 .
C233 C238 1.510(7) .
C130 H13E 0.9900 .
C130 H13F 0.9900 .
C130 C129 1.528(9) .
C261 H26C 0.9900 .
C261 H26D 0.9900 .
C261 C260 1.517(9) .
C261 C262 1.544(9) .
O2M H2M 0.8400 .
O2M C2M 1.399(7) .
C111 H11E 0.9900 .
C111 H11F 0.9900 .
O9M H9M 0.8400 .
O9M C9M 1.380(7) .
C235 H23E 0.9900 .
C235 H23F 0.9900 .
C235 C236 1.528(9) .
C135 H13G 0.9900 .
C135 H13H 0.9900 .
C135 C136 1.551(7) .
C138 H13I 0.9900 .
C138 H13J 0.9900 .
C138 C137 1.538(10) .
C120 H12E 0.9900 .
C120 H12F 0.9900 .
C120 C121 1.548(9) .
C205 H20G 0.9900 .
C205 H20H 0.9900 .
C205 C204 1.526(8) .
C153 H15I 0.9900 .
C153 H15J 0.9900 .
C143 H14C 0.9900 .
C143 H14D 0.9900 .
C143 C144 1.552(8) .
C230 H23G 0.9900 .
C230 H23H 0.9900 .
C230 C229 1.537(9) .
C253 H25K 0.9900 .
C253 H25L 0.9900 .
C221 H22I 0.9900 .
C221 H22J 0.9900 .
C113 H11G 0.9900 .
C113 H11H 0.9900 .
C113 C114 1.541(9) .
C159 H15K 0.9900 .
C159 H15L 0.9900 .
C159 C160 1.537(9) .
C129 H12G 0.9900 .
C129 H12H 0.9900 .
C129 C128 1.546(10) .
C204 H20I 0.9900 .
C204 H20J 0.9900 .
C114 H11I 0.9900 .
C114 H11J 0.9900 .
C146 H14E 0.9900 .
C146 H14F 0.9900 .
C146 C145 1.548(8) .
C103 H10C 0.9900 .
C103 H10D 0.9900 .
C103 C104 1.565(12) .
C122 H12I 0.9900 .
C122 H12J 0.9900 .
C122 C119 1.527(8) .
C122 C121 1.523(8) .
C105 H10E 0.9900 .
C105 H10F 0.9900 .
C105 C106 1.533(10) .
C105 C104 1.502(11) .
C136 H13K 0.9900 .
C136 H13L 0.9900 .
C136 C137 1.535(8) .
C260 H26E 0.9900 .
C260 H26F 0.9900 .
C160 H16G 0.9900 .
C160 H16H 0.9900 .
C244 H24G 0.9900 .
C244 H24H 0.9900 .
C244 C245 1.557(10) .
C236 H23I 0.9900 .
C236 H23J 0.9900 .
C236 C237 1.549(11) .
C262 H26G 0.9900 .
C262 H26H 0.9900 .
C245 H24I 0.9900 .
C245 H24J 0.9900 .
C145 H14G 0.9900 .
C145 H14H 0.9900 .
C145 C144 1.518(10) .
C9M H9MA 0.9800 .
C9M H9MB 0.9800 .
C9M H9MC 0.9800 .
C238 H23K 0.9900 .
C238 H23L 0.9900 .
C238 C237 1.528(9) .
C212 H21G 0.9900 .
C212 H21H 0.9900 .
C212 C213 1.538(9) .
C137 H13M 0.9900 .
C137 H13N 0.9900 .
C144 H14I 0.9900 .
C144 H14J 0.9900 .
C106 H10G 0.9900 .
C106 H10H 0.9900 .
C128 H12K 0.9900 .
C128 H12L 0.9900 .
C104 H10I 0.9900 .
C104 H10J 0.9900 .
O3M H3M 0.8400 .
O3M C3M 1.371(9) .
C119 H11K 0.9900 .
C119 H11L 0.9900 .
O8M H8M 0.8400 .
O8M C8M 1.408(9) .
C214 H21I 0.9900 .
C214 H21J 0.9900 .
C214 C213 1.530(9) .
O4M H4M 0.8400 .
O4M C4M 1.410(9) .
C229 H22K 0.9900 .
C229 H22L 0.9900 .
C229 C228 1.515(10) .
C237 H23M 0.9900 .
C237 H23N 0.9900 .
C121 H12M 0.9900 .
C121 H12N 0.9900 .
C4M H4MA 0.9800 .
C4M H4MB 0.9800 .
C4M H4MC 0.9800 .
C228 H22M 0.9900 .
C228 H22N 0.9900 .
C213 H21K 0.9900 .
C213 H21L 0.9900 .
C2M H2MA 0.9800 .
C2M H2MB 0.9800 .
C2M H2MC 0.9800 .
C8M H8MA 0.9800 .
C8M H8MB 0.9800 .
C8M H8MC 0.9800 .
C7M H7MA 0.9800 .
C7M H7MB 0.9800 .
C7M H7MC 0.9800 .
C7M O7M 1.392(10) .
O7M H7M 0.8400 .
C3M H3MA 0.9800 .
C3M H3MB 0.9800 .
C3M H3MC 0.9800 .
O1M H1M 0.8400 .
O1M C1M 1.387(8) .
C1M H1MA 0.9800 .
C1M H1MB 0.9800 .
C1M H1MC 0.9800 .
O5M H5M 0.8400 .
O5M C5M 1.391(11) .
C5M H5MA 0.9800 .
C5M H5MB 0.9800 .
C5M H5MC 0.9800 .
O1S H1SA 0.8706 .
O1S H1SB 0.8700 .
O6M H6M 0.8400 .
O6M C6M 1.410(10) .
C6M H6MA 0.9800 .
C6M H6MB 0.9800 .
C6M H6MC 0.9800 .

loop_
_geom_torsion_atom_site_label_1
_geom_torsion_atom_site_label_2
_geom_torsion_atom_site_label_3
_geom_torsion_atom_site_label_4
_geom_torsion
_geom_torsion_site_symmetry_1
_geom_torsion_site_symmetry_2
_geom_torsion_site_symmetry_3
_geom_torsion_site_symmetry_4
N201 C201 C206 C205 -178.5(4) . . . .
N209 C234 C233 N208 -36.7(4) . . . .
N209 C234 C233 C238 -163.9(4) . . . .
N209 C234 C235 C236 -178.6(6) . . . .
N210 C242 C241 N211 -36.5(4) . . . .
N210 C242 C241 C246 -163.9(4) . . . .
N210 C242 C243 C244 -177.9(5) . . . .
N207 C226 C225 N206 -35.4(4) . . . .
N207 C226 C225 C230 -164.1(4) . . . .
N207 C226 C227 C228 -176.4(5) . . . .
N203 C209 C210 N202 -34.5(4) . . . .
N203 C209 C210 C211 -163.8(4) . . . .
N203 C209 C214 C213 -178.3(5) . . . .
N214 C256 N215 C258 -10.1(4) . . . .
N214 C256 N215 C263 -160.8(3) . . . .
N214 C257 C258 N215 -34.8(4) . . . .
N214 C257 C258 C259 -162.9(4) . . . .
N214 C257 C262 C261 -178.9(4) . . . .
N204 C217 C220 C221 -176.6(4) . . . .
N105 C118 C117 N104 -34.3(5) . . . .
N105 C118 C117 C120 -163.0(5) . . . .
N105 C118 C119 C122 -176.8(5) . . . .
O207 C256 N215 C258 170.3(4) . . . .
O207 C256 N215 C263 19.5(6) . . . .
N206 C225 C230 C229 -176.4(5) . . . .
N213 C249 C250 N212 -34.7(4) . . . .
N213 C249 C250 C251 -162.7(4) . . . .
N213 C249 C254 C253 -178.1(4) . . . .
N200 C202 C201 N201 -35.1(4) . . . .
N200 C202 C201 C206 -164.0(4) . . . .
N200 C202 C203 C204 -175.7(4) . . . .
N205 C218 C217 N204 -34.3(4) . . . .
N205 C218 C217 C220 -161.9(4) . . . .
O100 C100 N101 C101 165.6(4) . . . .
O100 C100 N101 C107 23.2(7) . . . .
N110 C140 N111 C141 -10.3(4) . . . .
N110 C140 N111 C147 -159.8(3) . . . .
N110 C142 C143 C144 -179.1(5) . . . .
C108 N102 C107 N101 -134.9(4) . . . .
C108 N102 C110 C109 31.4(4) . . . .
C108 N102 C110 C111 154.3(4) . . . .
C108 N103 C109 C110 31.0(5) . . . .
C108 N103 C109 C114 151.2(4) . . . .
C108 N103 C115 N104 91.5(5) . . . .
N113 C149 C150 N112 -35.5(4) . . . .
N113 C149 C150 C151 -162.2(4) . . . .
N113 C149 C154 C153 -178.6(4) . . . .
O101 C108 N102 C107 22.6(7) . . . .
O101 C108 N102 C110 165.0(4) . . . .
O101 C108 N103 C109 169.7(4) . . . .
O101 C108 N103 C115 16.7(7) . . . .
N109 C134 C133 N108 -35.8(4) . . . .
N109 C134 C133 C138 -164.2(4) . . . .
N109 C134 C135 C136 -177.5(4) . . . .
N211 C241 C246 C245 -175.5(4) . . . .
N202 C210 C211 C212 -178.0(4) . . . .
N100 C100 N101 C101 -15.5(5) . . . .
N100 C100 N101 C107 -157.9(4) . . . .
N100 C102 C101 N101 -37.2(4) . . . .
N100 C102 C101 C106 -164.9(4) . . . .
N100 C102 C103 C104 -175.3(5) . . . .
C240 N210 C239 N209 -122.4(4) . . . .
C240 N210 C242 C241 31.8(4) . . . .
C240 N210 C242 C243 153.3(4) . . . .
C240 N211 C247 N212 90.3(5) . . . .
C240 N211 C241 C242 30.7(4) . . . .
C240 N211 C241 C246 150.3(4) . . . .
N114 C157 C158 N115 -31.5(4) . . . .
N114 C157 C158 C159 -159.7(4) . . . .
N114 C157 C162 C161 179.9(5) . . . .
C100 N100 C163 N115 87.3(5) . . . .
C100 N100 C102 C101 29.9(4) . . . .
C100 N100 C102 C103 151.2(5) . . . .
C100 N101 C101 C102 33.3(4) . . . .
C100 N101 C101 C106 156.3(4) . . . .
C100 N101 C107 N102 -135.2(4) . . . .
O105 C140 N111 C141 170.1(4) . . . .
O105 C140 N111 C147 20.6(6) . . . .
C140 N110 C139 N109 -126.1(4) . . . .
C140 N110 C142 C141 31.6(4) . . . .
C140 N110 C142 C143 153.8(5) . . . .
C140 N111 C141 C142 28.9(4) . . . .
C140 N111 C141 C146 146.9(5) . . . .
C140 N111 C147 N112 81.3(5) . . . .
N115 C158 C159 C160 -178.3(5) . . . .
N208 C233 C238 C237 -175.4(6) . . . .
N212 C250 C251 C252 -176.9(4) . . . .
C256 N214 C257 C258 31.5(4) . . . .
C256 N214 C257 C262 154.0(4) . . . .
C256 N214 C255 N213 -127.3(4) . . . .
C256 N215 C258 C257 28.7(4) . . . .
C256 N215 C258 C259 148.6(4) . . . .
C256 N215 C263 N200 90.9(5) . . . .
N215 C258 C259 C260 -175.3(4) . . . .
N108 C133 C138 C137 -175.7(4) . . . .
N107 C126 C127 C128 -176.7(5) . . . .
C248 N213 C249 C250 31.0(4) . . . .
C248 N213 C249 C254 153.1(4) . . . .
C248 N213 C255 N214 -131.9(4) . . . .
C248 N212 C247 N211 90.4(5) . . . .
C248 N212 C250 C249 28.8(4) . . . .
C248 N212 C250 C251 148.3(4) . . . .
N111 C141 C142 N110 -35.0(4) . . . .
N111 C141 C142 C143 -163.6(4) . . . .
N111 C141 C146 C145 -174.7(5) . . . .
N102 C108 N103 C109 -12.3(5) . . . .
N102 C108 N103 C115 -165.3(4) . . . .
N102 C110 C111 C112 -177.3(4) . . . .
C257 N214 C256 O207 165.3(4) . . . .
C257 N214 C256 N215 -14.3(4) . . . .
C257 N214 C255 N213 94.9(5) . . . .
C257 C258 C259 C260 -60.2(5) . . . .
N112 C150 C151 C152 -175.7(4) . . . .
C132 N109 C139 N110 -140.0(4) . . . .
C132 N109 C134 C133 31.6(4) . . . .
C132 N109 C134 C135 155.4(4) . . . .
C132 N108 C131 N107 96.2(5) . . . .
C132 N108 C133 C134 29.8(4) . . . .
C132 N108 C133 C138 150.5(4) . . . .
C163 N100 C100 O100 17.5(7) . . . .
C163 N100 C100 N101 -161.4(4) . . . .
C163 N100 C102 C101 -179.8(4) . . . .
C163 N100 C102 C103 -58.5(6) . . . .
C163 N115 C156 O107 21.7(7) . . . .
C163 N115 C156 N114 -157.3(4) . . . .
C163 N115 C158 C157 173.7(4) . . . .
C163 N115 C158 C159 -64.4(6) . . . .
C247 N211 C240 O205 17.6(6) . . . .
C247 N211 C240 N210 -162.2(3) . . . .
C247 N211 C241 C242 178.4(4) . . . .
C247 N211 C241 C246 -61.9(6) . . . .
C247 N212 C248 O206 17.7(7) . . . .
C247 N212 C248 N213 -163.7(4) . . . .
C247 N212 C250 C249 -178.8(4) . . . .
C247 N212 C250 C251 -59.2(6) . . . .
C148 N113 C149 C150 32.1(5) . . . .
C148 N113 C149 C154 153.0(4) . . . .
C148 N113 C155 N114 -138.7(5) . . . .
C148 N112 C150 C149 29.3(5) . . . .
C148 N112 C150 C151 148.9(4) . . . .
C148 N112 C147 N111 86.3(5) . . . .
C156 N114 C155 N113 -120.3(5) . . . .
C156 N114 C157 C158 28.2(5) . . . .
C156 N114 C157 C162 150.0(5) . . . .
C156 N115 C163 N100 89.1(5) . . . .
C156 N115 C158 C157 25.8(5) . . . .
C156 N115 C158 C159 147.6(5) . . . .
C202 N200 C200 N201 -10.8(4) . . . .
C202 N200 C200 O200 170.1(4) . . . .
C202 N200 C263 N215 -59.5(6) . . . .
C202 C201 C206 C205 -60.7(5) . . . .
C202 C203 C204 C205 53.5(6) . . . .
C239 N209 C232 O204 22.4(7) . . . .
C239 N209 C232 N208 -157.2(4) . . . .
C239 N209 C234 C233 174.6(4) . . . .
C239 N209 C234 C235 -62.4(6) . . . .
C239 N210 C240 O205 21.9(6) . . . .
C239 N210 C240 N211 -158.3(3) . . . .
C239 N210 C242 C241 176.0(3) . . . .
C239 N210 C242 C243 -62.5(6) . . . .
C139 N110 C140 O105 24.7(6) . . . .
C139 N110 C140 N111 -154.8(3) . . . .
C139 N110 C142 C141 171.9(4) . . . .
C139 N110 C142 C143 -65.9(6) . . . .
C139 N109 C132 N108 -153.8(4) . . . .
C139 N109 C132 O104 25.2(7) . . . .
C139 N109 C134 C133 171.4(4) . . . .
C139 N109 C134 C135 -64.8(5) . . . .
N103 C108 N102 C107 -155.4(4) . . . .
N103 C108 N102 C110 -12.9(5) . . . .
N103 C109 C110 N102 -36.6(4) . . . .
N103 C109 C110 C111 -164.7(4) . . . .
N103 C109 C114 C113 -176.8(4) . . . .
C242 N210 C240 O205 166.7(4) . . . .
C242 N210 C240 N211 -13.6(4) . . . .
C242 N210 C239 N209 97.4(5) . . . .
C242 C241 C246 C245 -60.7(5) . . . .
C242 C243 C244 C245 53.8(7) . . . .
N101 C101 C106 C105 -177.9(5) . . . .
N106 C125 C126 N107 -34.9(4) . . . .
N106 C125 C126 C127 -160.8(4) . . . .
N106 C125 C130 C129 -179.0(5) . . . .
C224 N207 C231 N208 90.8(5) . . . .
C224 N207 C226 C225 29.5(5) . . . .
C224 N207 C226 C227 151.4(4) . . . .
C224 N206 C223 N205 -123.0(5) . . . .
C224 N206 C225 C226 31.0(4) . . . .
C224 N206 C225 C230 152.4(5) . . . .
C249 N213 C248 O206 164.8(4) . . . .
C249 N213 C248 N212 -13.8(5) . . . .
C249 N213 C255 N214 91.3(5) . . . .
C249 C250 C251 C252 -61.9(5) . . . .
C249 C254 C253 C252 53.1(6) . . . .
C231 N207 C224 N206 -168.0(4) . . . .
C231 N207 C224 O203 11.8(7) . . . .
C231 N207 C226 C225 -174.9(4) . . . .
C231 N207 C226 C227 -53.0(6) . . . .
C231 N208 C232 N209 -163.3(4) . . . .
C231 N208 C232 O204 17.1(7) . . . .
C231 N208 C233 C234 -178.6(4) . . . .
C231 N208 C233 C238 -57.5(7) . . . .
C201 N201 C200 O200 165.6(4) . . . .
C201 N201 C200 N200 -13.5(4) . . . .
C201 N201 C207 N202 86.5(5) . . . .
C201 C202 C203 C204 -59.8(5) . . . .
C201 C206 C205 C204 53.1(6) . . . .
C255 N214 C256 O207 22.9(6) . . . .
C255 N214 C256 N215 -156.7(4) . . . .
C255 N214 C257 C258 173.4(3) . . . .
C255 N214 C257 C262 -64.2(5) . . . .
C255 N213 C248 O206 23.5(7) . . . .
C255 N213 C248 N212 -155.2(4) . . . .
C255 N213 C249 C250 172.3(4) . . . .
C255 N213 C249 C254 -65.6(5) . . . .
C134 N109 C132 N108 -14.0(5) . . . .
C134 N109 C132 O104 165.0(5) . . . .
C134 N109 C139 N110 84.6(5) . . . .
C134 C133 C138 C137 -59.7(6) . . . .
C134 C135 C136 C137 52.4(7) . . . .
C232 N209 C239 N210 -130.9(4) . . . .
C232 N209 C234 C233 33.0(5) . . . .
C232 N209 C234 C235 156.0(5) . . . .
C232 N208 C231 N207 88.2(5) . . . .
C232 N208 C233 C234 29.6(5) . . . .
C232 N208 C233 C238 150.6(5) . . . .
C216 N204 C215 N203 93.1(5) . . . .
C216 N204 C217 C218 28.1(4) . . . .
C216 N204 C217 C220 148.3(4) . . . .
C216 N205 C223 N206 -130.0(5) . . . .
C216 N205 C218 C219 153.3(4) . . . .
C216 N205 C218 C217 31.2(4) . . . .
C141 N111 C147 N112 -63.7(5) . . . .
C141 C142 C143 C144 -62.2(6) . . . .
C141 C146 C145 C144 53.8(8) . . . .
C109 N103 C115 N104 -56.9(6) . . . .
C109 C110 C111 C112 -59.6(6) . . . .
C215 N203 C208 O201 20.8(7) . . . .
C215 N203 C208 N202 -161.0(4) . . . .
C215 N203 C209 C210 177.4(4) . . . .
C215 N203 C209 C214 -60.6(6) . . . .
C215 N204 C216 N205 -160.8(3) . . . .
C215 N204 C216 O202 18.6(6) . . . .
C215 N204 C217 C218 178.1(4) . . . .
C215 N204 C217 C220 -61.7(5) . . . .
C102 N100 C100 O100 169.2(5) . . . .
C102 N100 C100 N101 -9.7(5) . . . .
C102 N100 C163 N115 -59.8(6) . . . .
C102 C101 C106 C105 -60.4(6) . . . .
C102 C103 C104 C105 53.1(8) . . . .
C258 N215 C263 N200 -55.8(6) . . . .
C258 C257 C262 C261 -61.4(5) . . . .
C258 C259 C260 C261 53.4(7) . . . .
N104 C117 C120 C121 -179.3(5) . . . .
C131 N108 C132 N109 -164.1(4) . . . .
C131 N108 C132 O104 16.9(7) . . . .
C131 N108 C133 C134 -178.6(4) . . . .
C131 N108 C133 C138 -57.9(6) . . . .
C131 N107 C124 O103 21.1(7) . . . .
C131 N107 C124 N106 -158.9(4) . . . .
C131 N107 C126 C125 177.4(4) . . . .
C131 N107 C126 C127 -62.3(7) . . . .
C116 N105 C118 C117 30.1(5) . . . .
C116 N105 C118 C119 151.6(5) . . . .
C116 N105 C123 N106 -127.0(4) . . . .
C116 N104 C115 N103 93.5(5) . . . .
C116 N104 C117 C118 28.5(5) . . . .
C116 N104 C117 C120 149.7(5) . . . .
C219 C218 C217 N204 -163.0(4) . . . .
C219 C218 C217 C220 69.4(5) . . . .
C219 C222 C221 C220 -51.3(6) . . . .
C200 N201 C201 C202 30.8(4) . . . .
C200 N201 C201 C206 153.8(4) . . . .
C200 N201 C207 N202 -133.4(4) . . . .
C200 N200 C202 C201 29.4(4) . . . .
C200 N200 C202 C203 149.9(4) . . . .
C200 N200 C263 N215 90.8(5) . . . .
C133 N108 C132 N109 -11.0(5) . . . .
C133 N108 C132 O104 169.9(5) . . . .
C133 N108 C131 N107 -52.2(6) . . . .
C133 C134 C135 C136 -59.6(5) . . . .
C133 C138 C137 C136 54.9(7) . . . .
C226 N207 C224 N206 -11.4(5) . . . .
C226 N207 C224 O203 168.4(4) . . . .
C226 N207 C231 N208 -61.9(6) . . . .
C226 C225 C230 C229 -59.3(6) . . . .
C226 C227 C228 C229 51.8(7) . . . .
C223 N206 C224 N207 -155.4(4) . . . .
C223 N206 C224 O203 24.7(7) . . . .
C223 N206 C225 C226 172.4(4) . . . .
C223 N206 C225 C230 -66.1(6) . . . .
C223 N205 C216 N204 -156.9(4) . . . .
C223 N205 C216 O202 23.7(7) . . . .
C223 N205 C218 C219 -63.8(5) . . . .
C223 N205 C218 C217 174.1(4) . . . .
C207 N201 C201 C202 176.1(3) . . . .
C207 N201 C201 C206 -60.8(6) . . . .
C207 N201 C200 O200 20.7(6) . . . .
C207 N201 C200 N200 -158.3(4) . . . .
C207 N202 C208 N203 -157.2(4) . . . .
C207 N202 C208 O201 20.8(7) . . . .
C207 N202 C210 C209 174.9(4) . . . .
C207 N202 C210 C211 -62.4(6) . . . .
C208 N203 C215 N204 94.0(5) . . . .
C208 N203 C209 C210 29.2(4) . . . .
C208 N203 C209 C214 151.2(5) . . . .
C208 N202 C207 N201 -132.6(4) . . . .
C208 N202 C210 C209 29.8(5) . . . .
C208 N202 C210 C211 152.5(4) . . . .
C250 N212 C248 O206 170.9(4) . . . .
C250 N212 C248 N213 -10.5(5) . . . .
C250 N212 C247 N211 -58.7(6) . . . .
C250 C249 C254 C253 -61.0(5) . . . .
C250 C251 C252 C253 55.6(5) . . . .
C251 C252 C253 C254 -53.3(7) . . . .
C149 N113 C148 O106 167.0(5) . . . .
C149 N113 C148 N112 -14.3(5) . . . .
C149 N113 C155 N114 89.6(5) . . . .
C149 C150 C151 C152 -61.4(5) . . . .
C149 C154 C153 C152 53.2(6) . . . .
C115 N103 C109 C110 -177.5(4) . . . .
C115 N103 C109 C114 -57.3(6) . . . .
C115 N104 C116 O102 20.9(7) . . . .
C115 N104 C116 N105 -160.2(4) . . . .
C115 N104 C117 C118 177.0(4) . . . .
C115 N104 C117 C120 -61.8(7) . . . .
C150 N112 C148 N113 -10.3(6) . . . .
C150 N112 C148 O106 168.4(5) . . . .
C150 N112 C147 N111 -62.7(6) . . . .
C150 C149 C154 C153 -61.7(5) . . . .
C150 C151 C152 C153 52.7(6) . . . .
C155 N113 C148 O106 30.3(8) . . . .
C155 N113 C148 N112 -151.0(4) . . . .
C155 N113 C149 C150 168.0(4) . . . .
C155 N113 C149 C154 -71.0(6) . . . .
C155 N114 C156 O107 25.4(7) . . . .
C155 N114 C156 N115 -155.7(4) . . . .
C155 N114 C157 C158 171.5(4) . . . .
C155 N114 C157 C162 -66.7(6) . . . .
C142 N110 C140 O105 165.2(4) . . . .
C142 N110 C140 N111 -14.4(4) . . . .
C142 N110 C139 N109 97.5(5) . . . .
C142 C141 C146 C145 -61.2(6) . . . .
C142 C143 C144 C145 52.4(8) . . . .
C101 N101 C107 N102 88.2(5) . . . .
C101 C102 C103 C104 -58.7(6) . . . .
C107 N102 C110 C109 173.2(4) . . . .
C107 N102 C110 C111 -63.9(6) . . . .
C107 N101 C101 C102 174.7(4) . . . .
C107 N101 C101 C106 -62.4(6) . . . .
C218 N205 C216 N204 -14.5(4) . . . .
C218 N205 C216 O202 166.1(4) . . . .
C218 N205 C223 N206 91.6(5) . . . .
C218 C219 C222 C221 52.2(6) . . . .
C218 C217 C220 C221 -61.2(5) . . . .
C241 N211 C240 O205 167.6(4) . . . .
C241 N211 C240 N210 -12.1(4) . . . .
C241 N211 C247 N212 -54.4(6) . . . .
C241 C242 C243 C244 -61.6(5) . . . .
C241 C246 C245 C244 54.1(6) . . . .
C124 N107 C131 N108 92.9(5) . . . .
C124 N107 C126 C125 27.5(5) . . . .
C124 N107 C126 C127 147.8(5) . . . .
C124 N106 C125 C126 32.0(5) . . . .
C124 N106 C125 C130 152.7(5) . . . .
C124 N106 C123 N105 -123.0(4) . . . .
C209 N203 C215 N204 -50.6(6) . . . .
C209 N203 C208 O201 169.8(4) . . . .
C209 N203 C208 N202 -12.1(5) . . . .
C209 C210 C211 C212 -59.5(6) . . . .
C209 C214 C213 C212 55.1(7) . . . .
C147 N111 C141 C142 177.6(3) . . . .
C147 N111 C141 C146 -64.3(6) . . . .
C147 N112 C148 N113 -163.5(4) . . . .
C147 N112 C148 O106 15.2(8) . . . .
C147 N112 C150 C149 -178.7(4) . . . .
C147 N112 C150 C151 -59.1(6) . . . .
C210 N202 C207 N201 86.3(5) . . . .
C210 N202 C208 N203 -12.0(5) . . . .
C210 N202 C208 O201 166.1(5) . . . .
C210 C209 C214 C213 -61.4(6) . . . .
C210 C211 C212 C213 54.2(7) . . . .
C217 N204 C216 N205 -9.6(4) . . . .
C217 N204 C216 O202 169.9(4) . . . .
C217 N204 C215 N203 -53.8(5) . . . .
C217 C220 C221 C222 53.6(6) . . . .
C263 N200 C202 C201 -176.9(4) . . . .
C263 N200 C202 C203 -56.4(6) . . . .
C263 N200 C200 N201 -165.0(3) . . . .
C263 N200 C200 O200 16.0(6) . . . .
C263 N215 C258 C257 178.3(4) . . . .
C263 N215 C258 C259 -61.8(6) . . . .
C125 N106 C124 O103 164.3(4) . . . .
C125 N106 C124 N107 -15.7(5) . . . .
C125 N106 C123 N105 99.9(5) . . . .
C125 C126 C127 C128 -61.7(6) . . . .
C125 C130 C129 C128 53.7(7) . . . .
C206 C205 C204 C203 -52.2(7) . . . .
C118 N105 C116 O102 165.8(5) . . . .
C118 N105 C116 N104 -13.1(5) . . . .
C118 N105 C123 N106 89.6(5) . . . .
C118 C117 C120 C121 -62.6(6) . . . .
C157 N114 C156 O107 168.5(4) . . . .
C157 N114 C156 N115 -12.6(5) . . . .
C157 N114 C155 N113 101.1(5) . . . .
C157 C158 C159 C160 -61.5(6) . . . .
C157 C162 C161 C160 52.0(7) . . . .
C203 C202 C201 N201 -163.2(4) . . . .
C203 C202 C201 C206 67.9(5) . . . .
C151 C152 C153 C154 -51.2(7) . . . .
C117 N104 C116 O102 170.4(5) . . . .
C117 N104 C116 N105 -10.7(5) . . . .
C117 N104 C115 N103 -51.4(6) . . . .
C117 C118 C119 C122 -59.7(6) . . . .
C117 C120 C121 C122 54.5(8) . . . .
C158 N115 C163 N100 -55.2(6) . . . .
C158 N115 C156 O107 169.9(5) . . . .
C158 N115 C156 N114 -9.1(5) . . . .
C158 C157 C162 C161 -61.4(6) . . . .
C158 C159 C160 C161 50.7(7) . . . .
C225 N206 C224 N207 -13.4(5) . . . .
C225 N206 C224 O203 166.8(4) . . . .
C225 N206 C223 N205 99.6(5) . . . .
C225 C226 C227 C228 -59.9(6) . . . .
C225 C230 C229 C228 52.6(9) . . . .
C254 C249 C250 N212 -162.9(4) . . . .
C254 C249 C250 C251 69.1(5) . . . .
C123 N105 C116 O102 18.4(7) . . . .
C123 N105 C116 N104 -160.5(4) . . . .
C123 N105 C118 C117 177.6(4) . . . .
C123 N105 C118 C119 -60.9(7) . . . .
C123 N106 C124 O103 22.3(6) . . . .
C123 N106 C124 N107 -157.7(4) . . . .
C123 N106 C125 C126 173.5(4) . . . .
C123 N106 C125 C130 -65.8(6) . . . .
C126 N107 C131 N108 -53.4(6) . . . .
C126 N107 C124 O103 171.5(5) . . . .
C126 N107 C124 N106 -8.5(5) . . . .
C126 C125 C130 C129 -62.3(6) . . . .
C126 C127 C128 C129 52.4(8) . . . .
C222 C219 C218 N205 -177.8(4) . . . .
C222 C219 C218 C217 -60.6(5) . . . .
C154 C149 C150 N112 -163.5(4) . . . .
C154 C149 C150 C151 69.8(5) . . . .
C243 C242 C241 N211 -164.3(4) . . . .
C243 C242 C241 C246 68.2(5) . . . .
C243 C244 C245 C246 -53.3(7) . . . .
C110 N102 C107 N101 88.1(5) . . . .
C110 C109 C114 C113 -61.3(5) . . . .
C112 C113 C114 C109 56.2(7) . . . .
C234 N209 C239 N210 91.9(5) . . . .
C234 N209 C232 O204 164.3(5) . . . .
C234 N209 C232 N208 -15.2(5) . . . .
C234 C233 C238 C237 -60.1(7) . . . .
C234 C235 C236 C237 55.0(8) . . . .
C227 C226 C225 N206 -164.1(4) . . . .
C227 C226 C225 C230 67.1(5) . . . .
C211 C212 C213 C214 -53.6(8) . . . .
C162 C157 C158 N115 -161.4(4) . . . .
C162 C157 C158 C159 70.4(6) . . . .
C162 C161 C160 C159 -49.0(8) . . . .
C233 N208 C231 N207 -60.5(6) . . . .
C233 N208 C232 N209 -10.3(5) . . . .
C233 N208 C232 O204 170.1(5) . . . .
C233 C234 C235 C236 -60.2(7) . . . .
C233 C238 C237 C236 55.0(9) . . . .
C130 C125 C126 N107 -163.0(4) . . . .
C130 C125 C126 C127 71.1(5) . . . .
C130 C129 C128 C127 -51.9(8) . . . .
C111 C112 C113 C114 -54.1(8) . . . .
C235 C234 C233 N208 -166.6(4) . . . .
C235 C234 C233 C238 66.2(6) . . . .
C235 C236 C237 C238 -55.2(10) . . . .
C135 C134 C133 N108 -164.8(4) . . . .
C135 C134 C133 C138 66.9(5) . . . .
C135 C136 C137 C138 -53.1(9) . . . .
C230 C229 C228 C227 -51.1(9) . . . .
C113 C112 C111 C110 52.6(7) . . . .
C114 C109 C110 N102 -164.7(4) . . . .
C114 C109 C110 C111 67.2(6) . . . .
C146 C141 C142 N110 -160.7(4) . . . .
C146 C141 C142 C143 70.7(5) . . . .
C146 C145 C144 C143 -51.4(9) . . . .
C103 C102 C101 N101 -165.5(4) . . . .
C103 C102 C101 C106 66.8(6) . . . .
C260 C261 C262 C257 52.9(6) . . . .
C262 C257 C258 N215 -163.2(4) . . . .
C262 C257 C258 C259 68.7(5) . . . .
C262 C261 C260 C259 -52.2(8) . . . .
C106 C105 C104 C103 -52.2(10) . . . .
C104 C105 C106 C101 52.9(8) . . . .
C119 C118 C117 N104 -162.3(5) . . . .
C119 C118 C117 C120 69.0(6) . . . .
C119 C122 C121 C120 -52.0(9) . . . .
C214 C209 C210 N202 -164.2(4) . . . .
C214 C209 C210 C211 66.5(6) . . . .
C121 C122 C119 C118 52.2(8) . . . .

loop_
_platon_squeeze_void_nr
_platon_squeeze_void_average_x
_platon_squeeze_void_average_y
_platon_squeeze_void_average_z
_platon_squeeze_void_volume
_platon_squeeze_void_count_electrons
_platon_squeeze_void_content
1 0.009 0.207 -0.017 123 22 ' '
2 -0.010 0.707 1.017 123 22 ' '
3 0.337 0.352 0.565 329 73 ' '
4 0.663 0.852 0.435 329 73 ' '
